data_4303595
loop_
_publ_author_name
'Shigehisa Akine'
'Yoko Morita'
'Fumihiko Utsuno'
'Tatsuya Nabeshima'

_publ_contact_author_address
;
Tsukuba, Ibaraki 305-8571, Japan
;
_publ_contact_author_email akine@chem.tsukuba.ac.jp
_publ_contact_author_fax +81-29-853-4527
_publ_contact_author_name 'Shigehisa Akine'
_publ_contact_author_phone +81-29-853-4527
_publ_section_title
;
Multiple Folding Structures Mediated by Metal Coordination of Acyclic
Multidentate Ligand
;
_journal_name_full 'Inorganic Chemistry'
_journal_page_first 10670
_journal_page_last 10678
_journal_paper_doi 10.1021/ic901372k
_journal_volume 48
_journal_year 2009
_chemical_formula_moiety C45H60F6KN4O23PZn4
_chemical_formula_sum 'C45 H60 F6 K N4 O23 P Zn4'
_chemical_formula_weight 1470.52
_chemical_melting_point_gt 573
_chemical_name_common '[LZn4K(OAc)2(OH)2(MeOH)2](PF6)(MeOH)(H2O)'
_chemical_name_systematic
; 
 ? 
;
_space_group_IT_number 2
_symmetry_cell_setting triclinic
_symmetry_space_group_name_Hall '-P 1'
_symmetry_space_group_name_H-M 'P -1'
_atom_sites_solution_hydrogens geom
_atom_sites_solution_primary direct
_atom_sites_solution_secondary difmap
_audit_creation_method SHELXL-97
_cell_angle_alpha 74.5906(12)
_cell_angle_beta 71.3166(10)
_cell_angle_gamma 76.3321(12)
_cell_formula_units_Z 2
_cell_length_a 11.4878(4)
_cell_length_b 16.0339(6)
_cell_length_c 16.8551(7)
_cell_measurement_reflns_used 26556
_cell_measurement_temperature 120
_cell_measurement_theta_max 27.00
_cell_measurement_theta_min 3.01
_cell_volume 2796.17(19)
_computing_cell_refinement 'Rapid AUTO (Rigaku Corp.)'
_computing_data_collection 'Rapid AUTO (Rigaku Corp.)'
_computing_data_reduction 'Rapid AUTO (Rigaku Corp.)'
_computing_molecular_graphics ORTEP-3
_computing_publication_material ORTEP-3
_computing_structure_refinement 'SHELXL-97 (Sheldrick, 1997)'
_computing_structure_solution 'DIRDIF99 (Beurskens et al., 1999)'
_diffrn_ambient_temperature 120
_diffrn_measured_fraction_theta_full 0.996
_diffrn_measured_fraction_theta_max 0.996
_diffrn_measurement_device_type 'Rigaku R-AXIS Rapid'
_diffrn_measurement_method IP
_diffrn_radiation_monochromator graphite
_diffrn_radiation_source 'fine-focus sealed tube'
_diffrn_radiation_type MoK\a
_diffrn_radiation_wavelength 0.71069
_diffrn_reflns_av_R_equivalents 0.0318
_diffrn_reflns_av_sigmaI/netI 0.0415
_diffrn_reflns_limit_h_max 14
_diffrn_reflns_limit_h_min -14
_diffrn_reflns_limit_k_max 19
_diffrn_reflns_limit_k_min -20
_diffrn_reflns_limit_l_max 21
_diffrn_reflns_limit_l_min -21
_diffrn_reflns_number 26556
_diffrn_reflns_theta_full 27.00
_diffrn_reflns_theta_max 27.00
_diffrn_reflns_theta_min 3.01
_diffrn_standards_decay_% 0
_diffrn_standards_interval_count 0
_diffrn_standards_interval_time 0
_diffrn_standards_number 0
_exptl_absorpt_coefficient_mu 1.902
_exptl_absorpt_correction_T_max 0.8326
_exptl_absorpt_correction_T_min 0.5992
_exptl_absorpt_correction_type multi-scan
_exptl_absorpt_process_details 'Rapid AUTO (Rigaku Corp.)'
_exptl_crystal_colour colorless
_exptl_crystal_density_diffrn 1.747
_exptl_crystal_density_method 'not measured'
_exptl_crystal_description prismatic
_exptl_crystal_F_000 1500
_exptl_crystal_size_max 0.30
_exptl_crystal_size_mid 0.10
_exptl_crystal_size_min 0.10
_refine_diff_density_max 1.105
_refine_diff_density_min -0.774
_refine_diff_density_rms 0.105
_refine_ls_extinction_method none
_refine_ls_goodness_of_fit_ref 1.050
_refine_ls_hydrogen_treatment mixed
_refine_ls_matrix_type full
_refine_ls_number_parameters 818
_refine_ls_number_reflns 12175
_refine_ls_number_restraints 39
_refine_ls_restrained_S_all 1.054
_refine_ls_R_factor_all 0.0568
_refine_ls_R_factor_gt 0.0436
_refine_ls_shift/su_max 0.000
_refine_ls_shift/su_mean 0.000
_refine_ls_structure_factor_coef Fsqd
_refine_ls_weighting_details 'calc w=1/[\s^2^(Fo^2^)+(0.0543P)^2^+5.4731P] where P=(Fo^2^+2Fc^2^)/3'
_refine_ls_weighting_scheme calc
_refine_ls_wR_factor_gt 0.1091
_refine_ls_wR_factor_ref 0.1199
_reflns_number_gt 9893
_reflns_number_total 12175
_reflns_threshold_expression >2sigma(I)
_cod_data_source_file ic901372k_si_002_02.cif
_cod_data_source_block LZn4K
_cod_depositor_comments
;
The following automatic conversions were performed:

'_chemical_melting_point' tag was changed to
'_chemical_melting_point_gt' since the value was specified 'more
than' ('>') a certain temperature. The value '>573' was changed to
'573' - it should be numeric and without a unit designator.

Automatic conversion script
Id: cif_fix_values 1646 2011-03-28 12:23:43Z adriana 
;
_cod_original_cell_volume 2796.17(18)
_cod_database_code 4303595

loop_
_symmetry_equiv_pos_as_xyz
'x, y, z'
'-x, -y, -z'

loop_
_atom_site_label
_atom_site_type_symbol
_atom_site_fract_x
_atom_site_fract_y
_atom_site_fract_z
_atom_site_U_iso_or_equiv
_atom_site_adp_type
_atom_site_occupancy
_atom_site_symmetry_multiplicity
_atom_site_calc_flag
_atom_site_refinement_flags
_atom_site_disorder_assembly
_atom_site_disorder_group
Zn1 Zn 0.21928(4) 0.10528(2) 0.26114(2) 0.01867(9) Uani 1 1 d . . .
Zn2 Zn 0.40617(4) 0.25940(2) 0.11794(2) 0.01998(10) Uani 1 1 d . A .
Zn3 Zn 0.22950(4) 0.19676(3) 0.40156(2) 0.02026(10) Uani 1 1 d . . .
Zn4 Zn 0.38350(4) 0.36694(3) 0.25354(2) 0.02135(10) Uani 1 1 d . A .
K1 K 0.06822(7) 0.35354(5) 0.25777(5) 0.02466(16) Uani 1 1 d . . .
C1 C 0.5106(3) 0.0032(2) 0.2855(2) 0.0228(7) Uani 1 1 d . . .
C2 C 0.4392(3) 0.0634(2) 0.3367(2) 0.0214(7) Uani 1 1 d . . .
C3 C 0.4928(3) 0.0856(2) 0.3907(2) 0.0234(7) Uani 1 1 d . . .
C4 C 0.6124(3) 0.0486(3) 0.3952(2) 0.0296(8) Uani 1 1 d . . .
H1 H 0.6466 0.0641 0.4326 0.036 Uiso 1 1 calc R . .
C5 C 0.6824(3) -0.0112(3) 0.3449(2) 0.0321(8) Uani 1 1 d . . .
H2 H 0.7646 -0.0370 0.3482 0.039 Uiso 1 1 calc R . .
C6 C 0.6337(3) -0.0335(2) 0.2904(2) 0.0279(8) Uani 1 1 d . . .
H3 H 0.6830 -0.0740 0.2556 0.033 Uiso 1 1 calc R . .
O1 O 0.3217(2) 0.10148(16) 0.33736(15) 0.0224(5) Uani 1 1 d . . .
O2 O 0.4157(2) 0.14755(17) 0.43558(16) 0.0279(5) Uani 1 1 d . . .
C7 C 0.4630(4) 0.1760(3) 0.4913(2) 0.0338(9) Uani 1 1 d . . .
H4 H 0.5427 0.1957 0.4593 0.051 Uiso 1 1 calc R . .
H5 H 0.4752 0.1271 0.5388 0.051 Uiso 1 1 calc R . .
H6 H 0.4032 0.2245 0.5141 0.051 Uiso 1 1 calc R . .
C8 C 0.4702(3) -0.0214(2) 0.2227(2) 0.0247(7) Uani 1 1 d . . .
H7 H 0.5265 -0.0627 0.1912 0.030 Uiso 1 1 calc R . .
N1 N 0.3647(3) 0.00840(19) 0.20635(17) 0.0220(6) Uani 1 1 d . . .
O3 O 0.3587(2) -0.02518(17) 0.13842(15) 0.0271(5) Uani 1 1 d . . .
C9 C 0.2377(3) 0.0019(2) 0.1248(2) 0.0261(7) Uani 1 1 d . . .
H8 H 0.2438 -0.0005 0.0655 0.031 Uiso 1 1 calc R . .
H9 H 0.2071 0.0635 0.1313 0.031 Uiso 1 1 calc R . .
C10 C 0.1459(4) -0.0544(3) 0.1862(2) 0.0316(8) Uani 1 1 d . . .
H10 H 0.0618 -0.0280 0.1792 0.038 Uiso 1 1 calc R . .
H11 H 0.1673 -0.1129 0.1713 0.038 Uiso 1 1 calc R . .
O4 O 0.1423(2) -0.06531(16) 0.27460(16) 0.0274(5) Uani 1 1 d . . .
N2 N 0.0980(3) 0.01614(18) 0.30190(18) 0.0221(6) Uani 1 1 d . . .
C11 C 0.0104(3) 0.0071(2) 0.3715(2) 0.0210(7) Uani 1 1 d . . .
H12 H -0.0147 -0.0489 0.3931 0.025 Uiso 1 1 calc R . .
C12 C -0.0544(3) 0.0747(2) 0.4207(2) 0.0198(6) Uani 1 1 d . A .
C13 C -0.0160(3) 0.1559(2) 0.4051(2) 0.0198(6) Uani 1 1 d . . .
C14 C -0.0944(3) 0.2177(2) 0.4549(2) 0.0209(7) Uani 1 1 d . A .
C15 C -0.2005(3) 0.1973(2) 0.5189(2) 0.0230(7) Uani 1 1 d . . .
H13 H -0.2512 0.2396 0.5512 0.028 Uiso 1 1 calc R A .
C16 C -0.2329(3) 0.1139(2) 0.5360(2) 0.0235(7) Uani 1 1 d . A .
H14 H -0.3040 0.0990 0.5812 0.028 Uiso 1 1 calc R . .
C17 C -0.1621(3) 0.0541(2) 0.4876(2) 0.0225(7) Uani 1 1 d . . .
H15 H -0.1854 -0.0018 0.4989 0.027 Uiso 1 1 calc R A .
O5 O 0.0892(2) 0.17776(15) 0.34765(14) 0.0204(5) Uani 1 1 d . A .
O6 O -0.0528(2) 0.29625(15) 0.43394(15) 0.0242(5) Uani 1 1 d . A .
C18 C -0.1321(3) 0.3638(2) 0.4768(2) 0.0262(7) Uani 1 1 d . . .
H16 H -0.1545 0.3413 0.5395 0.031 Uiso 1 1 calc R A .
H17 H -0.2097 0.3833 0.4586 0.031 Uiso 1 1 calc R . .
C19 C -0.0622(4) 0.4391(2) 0.4539(2) 0.0274(8) Uani 1 1 d . A .
H18 H -0.1132 0.4855 0.4853 0.033 Uiso 1 1 calc R . .
H19 H 0.0161 0.4186 0.4713 0.033 Uiso 1 1 calc R . .
O7 O -0.0342(2) 0.47417(16) 0.36447(16) 0.0278(5) Uani 1 1 d D A .
C20 C 0.0314(4) 0.5458(3) 0.3447(3) 0.0361(10) Uani 1 1 d . . .
H20 H 0.1062 0.5262 0.3662 0.043 Uiso 1 1 calc R A .
H21 H -0.0227 0.5935 0.3732 0.043 Uiso 1 1 calc R . .
C21 C 0.0696(4) 0.5793(2) 0.2497(3) 0.0353(9) Uani 1 1 d . A .
H22 H -0.0038 0.5941 0.2269 0.042 Uiso 1 1 calc R . .
H23 H 0.1074 0.6327 0.2359 0.042 Uiso 1 1 calc R . .
O8 O 0.1584(2) 0.51085(15) 0.21305(15) 0.0264(5) Uani 1 1 d D A .
C22 C 0.2155(3) 0.5305(2) 0.1267(2) 0.0234(7) Uani 1 1 d . A .
C23 C 0.2990(3) 0.4592(2) 0.0937(2) 0.0222(7) Uani 1 1 d . A .
C24 C 0.3581(3) 0.4743(2) 0.0049(2) 0.0232(7) Uani 1 1 d . . .
C25 C 0.3369(4) 0.5583(3) -0.0465(2) 0.0322(8) Uani 1 1 d . A .
H24 H 0.3797 0.5686 -0.1058 0.039 Uiso 1 1 calc R . .
C26 C 0.2554(4) 0.6253(3) -0.0123(3) 0.0364(9) Uani 1 1 d . . .
H25 H 0.2407 0.6812 -0.0479 0.044 Uiso 1 1 calc R A .
C27 C 0.1942(4) 0.6116(2) 0.0744(3) 0.0324(9) Uani 1 1 d . A .
H26 H 0.1374 0.6582 0.0979 0.039 Uiso 1 1 calc R . .
O9 O 0.3155(2) 0.38212(15) 0.14694(14) 0.0212(5) Uani 1 1 d . A .
C28 C 0.4388(3) 0.4070(2) -0.0392(2) 0.0243(7) Uani 1 1 d . A .
H27 H 0.4869 0.4259 -0.0961 0.029 Uiso 1 1 calc R . .
N3 N 0.4516(3) 0.32444(19) -0.00855(18) 0.0234(6) Uani 1 1 d . . .
O10 O 0.5428(3) 0.27856(17) -0.06942(16) 0.0303(6) Uani 1 1 d . A .
C29 C 0.4920(4) 0.2132(3) -0.0872(2) 0.0315(8) Uani 1 1 d . . .
H28 H 0.5548 0.1871 -0.1337 0.038 Uiso 1 1 calc R A .
H29 H 0.4181 0.2425 -0.1080 0.038 Uiso 1 1 calc R . .
C30 C 0.4544(4) 0.1401(2) -0.0105(2) 0.0273(8) Uani 1 1 d . A .
H30 H 0.3802 0.1638 0.0318 0.033 Uiso 1 1 calc R . .
H31 H 0.4316 0.0941 -0.0292 0.033 Uiso 1 1 calc R . .
O11 O 0.5532(2) 0.10192(16) 0.02931(16) 0.0275(5) Uani 1 1 d . . .
N4 N 0.5547(3) 0.15434(19) 0.08475(18) 0.0234(6) Uani 1 1 d . A .
C31 C 0.6576(3) 0.1324(2) 0.1050(2) 0.0256(7) Uani 1 1 d . . .
H32 H 0.7177 0.0878 0.0803 0.031 Uiso 1 1 calc R A .
C32 C 0.6898(3) 0.1707(2) 0.1629(2) 0.0248(7) Uani 1 1 d . A .
C33 C 0.6084(3) 0.2322(2) 0.2086(2) 0.0231(7) Uani 1 1 d . . .
C34 C 0.6518(3) 0.2629(2) 0.2638(2) 0.0257(7) Uani 1 1 d . A .
C35 C 0.7723(4) 0.2351(3) 0.2706(2) 0.0308(8) Uani 1 1 d . . .
H33 H 0.8000 0.2570 0.3074 0.037 Uiso 1 1 calc R A .
C36 C 0.8533(4) 0.1746(3) 0.2232(3) 0.0346(9) Uani 1 1 d . A .
H34 H 0.9366 0.1560 0.2270 0.041 Uiso 1 1 calc R . .
C37 C 0.8125(4) 0.1420(2) 0.1712(2) 0.0299(8) Uani 1 1 d . . .
H35 H 0.8672 0.0996 0.1404 0.036 Uiso 1 1 calc R A .
O12 O 0.4920(2) 0.26459(16) 0.20308(15) 0.0229(5) Uani 1 1 d . A .
O13 O 0.5643(2) 0.32073(18) 0.30824(16) 0.0294(6) Uani 1 1 d . . .
C38 C 0.6049(4) 0.3622(3) 0.3587(3) 0.0385(10) Uani 1 1 d . A .
H36 H 0.6671 0.3984 0.3210 0.058 Uiso 1 1 calc R . .
H37 H 0.6418 0.3171 0.3999 0.058 Uiso 1 1 calc R . .
H38 H 0.5333 0.3994 0.3896 0.058 Uiso 1 1 calc R . .
O14 O 0.2559(2) 0.20504(15) 0.16724(14) 0.0219(5) Uani 1 1 d . A .
H39 H 0.1904 0.2316 0.1411 0.033 Uiso 1 1 calc R . .
O15 O 0.2540(2) 0.31548(15) 0.34572(14) 0.0210(5) Uani 1 1 d . A .
H40 H 0.2255 0.3516 0.3906 0.032 Uiso 1 1 calc R . .
O16 O 0.1396(2) 0.16952(16) 0.52272(14) 0.0234(5) Uani 1 1 d . . .
O17 O 0.1767(3) 0.29562(17) 0.53471(16) 0.0319(6) Uani 1 1 d . . .
C39 C 0.1287(3) 0.2280(2) 0.5652(2) 0.0239(7) Uani 1 1 d . . .
C40 C 0.0513(4) 0.2110(3) 0.6569(2) 0.0330(9) Uani 1 1 d . . .
H41 H -0.0373 0.2264 0.6590 0.050 Uiso 1 1 calc R . .
H42 H 0.0706 0.2467 0.6886 0.050 Uiso 1 1 calc R . .
H43 H 0.0701 0.1487 0.6828 0.050 Uiso 1 1 calc R . .
O18 O 0.4226(2) 0.48398(16) 0.23240(15) 0.0263(5) Uani 1 1 d . . .
O19 O 0.3235(3) 0.48081(19) 0.37051(16) 0.0338(6) Uani 1 1 d D . .
C41 C 0.3789(4) 0.5191(3) 0.2982(2) 0.0309(8) Uani 1 1 d . A .
C42 C 0.4004(6) 0.6115(3) 0.2851(3) 0.0583(15) Uani 1 1 d . . .
H44 H 0.3824 0.6268 0.3408 0.088 Uiso 1 1 calc R A .
H45 H 0.3453 0.6520 0.2526 0.088 Uiso 1 1 calc R . .
H46 H 0.4874 0.6157 0.2533 0.088 Uiso 1 1 calc R . .
O20 O 0.0501(3) 0.3090(2) 0.1078(2) 0.0446(8) Uani 1 1 d . A .
H47 H 0.023(5) 0.270(4) 0.094(3) 0.059(17) Uiso 1 1 d . . .
C43 C 0.0829(5) 0.3731(4) 0.0313(3) 0.0568(13) Uani 1 1 d . . .
H48 H 0.1020 0.4233 0.0448 0.085 Uiso 1 1 calc R A .
H49 H 0.0131 0.3926 0.0056 0.085 Uiso 1 1 calc R . .
H50 H 0.1562 0.3474 -0.0091 0.085 Uiso 1 1 calc R . .
O21 O -0.1452(5) 0.4699(4) 0.2421(4) 0.0509(15) Uani 0.663(7) 1 d PDU A 1
H51 H -0.157(7) 0.507(4) 0.274(5) 0.076 Uiso 0.663(7) 1 d PD A 1
C44 C -0.2054(11) 0.5229(9) 0.1845(7) 0.091(4) Uani 0.663(7) 1 d PDU A 1
H52 H -0.2858 0.5524 0.2150 0.136 Uiso 0.663(7) 1 calc PR A 1
H53 H -0.2192 0.4875 0.1500 0.136 Uiso 0.663(7) 1 calc PR A 1
H54 H -0.1545 0.5669 0.1469 0.136 Uiso 0.663(7) 1 calc PR A 1
O22 O -0.1159(12) 0.4559(9) 0.1884(10) 0.070(4) Uani 0.337(7) 1 d PDU A 2
H55 H -0.1445(17) 0.485(3) 0.228(2) 0.106 Uiso 0.337(7) 1 d PD A 2
C45 C -0.211(2) 0.4718(19) 0.1588(17) 0.100(7) Uani 0.337(7) 1 d PDU A 2
H56 H -0.2218 0.5329 0.1279 0.150 Uiso 0.337(7) 1 calc PR A 2
H57 H -0.2858 0.4618 0.2064 0.150 Uiso 0.337(7) 1 calc PR A 2
H58 H -0.1981 0.4327 0.1198 0.150 Uiso 0.337(7) 1 calc PR A 2
O23 O 0.3782(3) 0.4925(3) 0.5176(2) 0.0551(9) Uani 1 1 d D . .
H59 H 0.364(6) 0.484(4) 0.473(3) 0.083 Uiso 1 1 d D . .
H60 H 0.369(13) 0.449(6) 0.562(5) 0.083 Uiso 0.50 1 d PD B 1
H61 H 0.451(6) 0.507(9) 0.502(10) 0.083 Uiso 0.50 1 d PD C 2
O24 O 0.2692(7) 0.3590(4) 0.6396(4) 0.080(2) Uani 0.663(7) 1 d PD A 1
H62 H 0.2442 0.3380 0.6086 0.120 Uiso 0.663(7) 1 calc PR A 1
C46 C 0.3250(10) 0.2959(7) 0.6877(6) 0.081(3) Uani 0.663(7) 1 d PD A 1
H63 H 0.3972 0.2641 0.6516 0.122 Uiso 0.663(7) 1 calc PR A 1
H64 H 0.2671 0.2556 0.7232 0.122 Uiso 0.663(7) 1 calc PR A 1
H65 H 0.3529 0.3204 0.7247 0.122 Uiso 0.663(7) 1 calc PR A 1
O25 O 0.2950(12) 0.4078(9) 0.6869(9) 0.083(5) Uani 0.337(7) 1 d PD A 2
H66 H 0.2648 0.3804 0.6644 0.125 Uiso 0.337(7) 1 calc PR A 2
C47 C 0.2545(15) 0.3775(10) 0.7842(9) 0.055(4) Uani 0.337(7) 1 d PD A 2
H67 H 0.2838 0.3144 0.7996 0.082 Uiso 0.337(7) 1 calc PR A 2
H68 H 0.1634 0.3895 0.8047 0.082 Uiso 0.337(7) 1 calc PR A 2
H69 H 0.2903 0.4092 0.8105 0.082 Uiso 0.337(7) 1 calc PR A 2
P1 P 0.09697(13) 0.15023(9) -0.07513(8) 0.0487(3) Uani 1 1 d . . .
F1 F 0.0906(5) 0.1729(3) 0.0109(3) 0.1198(18) Uani 1 1 d . . .
F2 F 0.0881(4) 0.2502(3) -0.1206(3) 0.1160(17) Uani 1 1 d . . .
F3 F 0.1030(3) 0.1206(4) -0.1569(3) 0.1076(17) Uani 1 1 d . . .
F4 F 0.1017(5) 0.0521(3) -0.0253(3) 0.1157(17) Uani 1 1 d . . .
F5 F 0.2439(3) 0.1370(3) -0.0989(3) 0.0842(11) Uani 1 1 d . . .
F6 F -0.0519(3) 0.1600(3) -0.0512(3) 0.0975(14) Uani 1 1 d . . .

loop_
_atom_site_aniso_label
_atom_site_aniso_U_11
_atom_site_aniso_U_22
_atom_site_aniso_U_33
_atom_site_aniso_U_23
_atom_site_aniso_U_13
_atom_site_aniso_U_12
Zn1 0.02284(19) 0.01568(19) 0.01844(18) -0.00287(14) -0.00735(15) -0.00340(14)
Zn2 0.0246(2) 0.0180(2) 0.01629(18) -0.00221(14) -0.00575(15) -0.00286(15)
Zn3 0.0252(2) 0.0180(2) 0.01798(19) -0.00257(14) -0.00615(15) -0.00535(15)
Zn4 0.0245(2) 0.0204(2) 0.01858(19) -0.00281(15) -0.00410(16) -0.00662(15)
K1 0.0285(4) 0.0203(4) 0.0241(4) -0.0029(3) -0.0061(3) -0.0052(3)
C1 0.0241(16) 0.0199(17) 0.0221(16) 0.0010(13) -0.0073(14) -0.0038(13)
C2 0.0218(16) 0.0203(17) 0.0199(15) 0.0018(13) -0.0068(13) -0.0048(13)
C3 0.0241(17) 0.0240(18) 0.0209(16) 0.0014(13) -0.0075(14) -0.0065(14)
C4 0.0307(19) 0.033(2) 0.0262(18) 0.0027(15) -0.0155(16) -0.0073(16)
C5 0.0232(17) 0.035(2) 0.033(2) 0.0010(16) -0.0110(16) 0.0012(15)
C6 0.0235(17) 0.0266(19) 0.0300(19) -0.0028(15) -0.0077(15) -0.0003(14)
O1 0.0223(12) 0.0230(13) 0.0233(12) -0.0072(10) -0.0093(10) 0.0007(9)
O2 0.0285(13) 0.0309(14) 0.0296(13) -0.0087(11) -0.0145(11) -0.0028(11)
C7 0.037(2) 0.041(2) 0.031(2) -0.0089(17) -0.0177(17) -0.0084(17)
C8 0.0261(17) 0.0194(17) 0.0227(16) -0.0020(13) -0.0038(14) 0.0005(13)
N1 0.0297(15) 0.0184(14) 0.0190(13) -0.0048(11) -0.0065(12) -0.0052(11)
O3 0.0322(13) 0.0280(14) 0.0235(12) -0.0126(10) -0.0080(11) -0.0008(11)
C9 0.0340(19) 0.0246(18) 0.0246(17) -0.0095(14) -0.0127(15) -0.0028(15)
C10 0.036(2) 0.031(2) 0.033(2) -0.0148(16) -0.0110(17) -0.0054(16)
O4 0.0353(14) 0.0191(12) 0.0293(13) -0.0097(10) -0.0072(11) -0.0043(10)
N2 0.0282(15) 0.0152(14) 0.0252(14) -0.0045(11) -0.0113(12) -0.0023(11)
C11 0.0259(16) 0.0160(16) 0.0246(16) -0.0004(13) -0.0131(14) -0.0057(13)
C12 0.0233(16) 0.0182(16) 0.0205(15) -0.0003(12) -0.0111(13) -0.0054(13)
C13 0.0250(16) 0.0183(16) 0.0188(15) -0.0011(12) -0.0118(13) -0.0036(13)
C14 0.0262(17) 0.0158(16) 0.0221(16) -0.0013(12) -0.0094(14) -0.0049(13)
C15 0.0220(16) 0.0265(18) 0.0203(16) -0.0050(13) -0.0052(14) -0.0041(13)
C16 0.0201(16) 0.0262(18) 0.0236(17) -0.0010(14) -0.0074(14) -0.0055(13)
C17 0.0260(17) 0.0205(17) 0.0240(16) 0.0017(13) -0.0133(14) -0.0075(13)
O5 0.0228(11) 0.0204(12) 0.0172(11) -0.0035(9) -0.0018(9) -0.0075(9)
O6 0.0262(12) 0.0181(12) 0.0249(12) -0.0057(10) 0.0002(10) -0.0061(10)
C18 0.0309(18) 0.0211(18) 0.0252(17) -0.0104(14) -0.0007(15) -0.0053(14)
C19 0.0323(19) 0.0223(18) 0.0251(17) -0.0084(14) -0.0014(15) -0.0050(15)
O7 0.0319(13) 0.0190(13) 0.0279(13) -0.0040(10) -0.0017(11) -0.0058(10)
C20 0.045(2) 0.0215(19) 0.034(2) -0.0121(16) 0.0080(18) -0.0107(17)
C21 0.040(2) 0.0185(18) 0.036(2) -0.0088(16) 0.0074(18) -0.0056(16)
O8 0.0320(13) 0.0159(12) 0.0249(12) -0.0040(10) -0.0019(11) -0.0006(10)
C22 0.0254(17) 0.0174(17) 0.0246(17) -0.0016(13) -0.0036(14) -0.0057(13)
C23 0.0269(17) 0.0161(16) 0.0228(16) 0.0004(13) -0.0082(14) -0.0052(13)
C24 0.0246(16) 0.0179(17) 0.0257(17) -0.0002(13) -0.0072(14) -0.0054(13)
C25 0.036(2) 0.025(2) 0.0249(18) 0.0052(15) -0.0011(16) -0.0081(16)
C26 0.042(2) 0.0197(19) 0.034(2) 0.0069(15) -0.0028(18) -0.0031(16)
C27 0.0307(19) 0.0212(19) 0.034(2) -0.0004(15) 0.0007(17) -0.0025(15)
O9 0.0286(12) 0.0153(11) 0.0182(11) -0.0012(9) -0.0072(10) -0.0025(9)
C28 0.0267(17) 0.0249(18) 0.0209(16) -0.0002(13) -0.0057(14) -0.0095(14)
N3 0.0283(15) 0.0212(15) 0.0186(13) -0.0066(11) -0.0033(12) -0.0017(12)
O10 0.0382(15) 0.0253(14) 0.0219(12) -0.0077(10) 0.0008(11) -0.0042(11)
C29 0.047(2) 0.0259(19) 0.0229(17) -0.0048(14) -0.0115(17) -0.0071(17)
C30 0.036(2) 0.0248(18) 0.0214(16) -0.0066(14) -0.0071(15) -0.0038(15)
O11 0.0338(14) 0.0223(13) 0.0262(13) -0.0092(10) -0.0085(11) 0.0007(10)
N4 0.0300(15) 0.0186(14) 0.0186(13) -0.0036(11) -0.0040(12) -0.0026(12)
C31 0.0301(18) 0.0183(17) 0.0229(17) -0.0001(13) -0.0054(15) -0.0009(14)
C32 0.0269(17) 0.0190(17) 0.0244(17) 0.0031(13) -0.0076(14) -0.0039(13)
C33 0.0246(16) 0.0207(17) 0.0196(16) 0.0037(13) -0.0067(14) -0.0036(13)
C34 0.0261(17) 0.0230(18) 0.0253(17) 0.0007(14) -0.0084(15) -0.0040(14)
C35 0.0308(19) 0.030(2) 0.034(2) 0.0021(16) -0.0166(16) -0.0100(15)
C36 0.0276(19) 0.031(2) 0.041(2) 0.0041(17) -0.0154(17) -0.0027(16)
C37 0.0298(19) 0.0210(18) 0.034(2) 0.0009(15) -0.0109(16) 0.0017(14)
O12 0.0228(12) 0.0240(13) 0.0229(12) -0.0043(10) -0.0095(10) -0.0019(9)
O13 0.0304(13) 0.0328(15) 0.0303(13) -0.0092(11) -0.0145(11) -0.0034(11)
C38 0.044(2) 0.039(2) 0.044(2) -0.0144(19) -0.024(2) -0.0057(19)
O14 0.0253(12) 0.0191(12) 0.0200(11) 0.0000(9) -0.0079(10) -0.0037(9)
O15 0.0273(12) 0.0169(12) 0.0192(11) -0.0038(9) -0.0047(10) -0.0067(9)
O16 0.0307(13) 0.0212(12) 0.0177(11) -0.0029(9) -0.0064(10) -0.0047(10)
O17 0.0426(15) 0.0231(14) 0.0271(13) -0.0047(11) -0.0025(12) -0.0106(11)
C39 0.0291(18) 0.0199(17) 0.0222(16) -0.0038(13) -0.0082(14) -0.0020(14)
C40 0.047(2) 0.025(2) 0.0230(18) -0.0062(15) 0.0006(17) -0.0129(17)
O18 0.0347(14) 0.0227(13) 0.0222(12) -0.0036(10) -0.0059(11) -0.0099(10)
O19 0.0417(15) 0.0360(16) 0.0226(13) -0.0046(11) -0.0028(12) -0.0148(12)
C41 0.036(2) 0.029(2) 0.0288(19) -0.0065(15) -0.0077(17) -0.0085(16)
C42 0.086(4) 0.040(3) 0.041(3) -0.014(2) 0.012(3) -0.030(3)
O20 0.0437(17) 0.0416(19) 0.0538(19) 0.0049(15) -0.0284(15) -0.0129(14)
C43 0.070(3) 0.055(3) 0.053(3) 0.004(2) -0.032(3) -0.022(3)
O21 0.038(3) 0.056(3) 0.054(3) -0.003(3) -0.015(3) -0.003(2)
C44 0.085(6) 0.108(8) 0.076(6) 0.005(5) -0.034(5) -0.020(6)
O22 0.065(7) 0.062(7) 0.075(7) -0.006(6) -0.022(6) 0.002(5)
C45 0.103(10) 0.107(12) 0.099(11) -0.015(8) -0.041(8) -0.020(9)
O23 0.0444(19) 0.081(3) 0.045(2) -0.0258(19) -0.0147(18) -0.0022(19)
O24 0.151(7) 0.051(4) 0.076(4) -0.003(3) -0.075(5) -0.038(4)
C46 0.094(7) 0.093(8) 0.074(6) 0.004(6) -0.045(6) -0.042(6)
O25 0.070(8) 0.070(9) 0.113(12) -0.026(8) -0.042(8) 0.012(7)
C47 0.052(9) 0.045(9) 0.071(11) -0.019(8) -0.022(8) 0.002(7)
P1 0.0568(8) 0.0487(7) 0.0379(6) -0.0113(5) -0.0221(6) 0.0113(6)
F1 0.162(5) 0.131(4) 0.075(3) -0.055(3) -0.036(3) 0.004(3)
F2 0.094(3) 0.073(3) 0.132(4) 0.031(3) -0.025(3) 0.009(2)
F3 0.060(2) 0.204(5) 0.082(3) -0.084(3) -0.024(2) 0.001(3)
F4 0.123(4) 0.074(3) 0.168(4) 0.033(3) -0.102(3) -0.030(3)
F5 0.0527(19) 0.114(3) 0.091(3) -0.025(2) -0.0259(19) -0.0103(19)
F6 0.054(2) 0.118(3) 0.087(3) -0.006(2) -0.0076(19) 0.016(2)

loop_
_atom_type_symbol
_atom_type_description
_atom_type_scat_dispersion_real
_atom_type_scat_dispersion_imag
_atom_type_scat_source
C C 0.0033 0.0016 'International Tables Vol C Tables 4.2.6.8 and 6.1.1.4'
H H 0.0000 0.0000 'International Tables Vol C Tables 4.2.6.8 and 6.1.1.4'
N N 0.0061 0.0033 'International Tables Vol C Tables 4.2.6.8 and 6.1.1.4'
O O 0.0106 0.0060 'International Tables Vol C Tables 4.2.6.8 and 6.1.1.4'
Zn Zn 0.2839 1.4301 'International Tables Vol C Tables 4.2.6.8 and 6.1.1.4'
K K 0.2009 0.2494 'International Tables Vol C Tables 4.2.6.8 and 6.1.1.4'
P P 0.1023 0.0942 'International Tables Vol C Tables 4.2.6.8 and 6.1.1.4'
F F 0.0171 0.0103 'International Tables Vol C Tables 4.2.6.8 and 6.1.1.4'

loop_
_geom_angle_atom_site_label_1
_geom_angle_atom_site_label_2
_geom_angle_atom_site_label_3
_geom_angle
_geom_angle_site_symmetry_1
_geom_angle_site_symmetry_3
_geom_angle_publ_flag
O14 Zn1 O1 105.79(10) . . ?
O14 Zn1 N2 136.96(11) . . ?
O1 Zn1 N2 117.02(11) . . ?
O14 Zn1 O5 96.22(9) . . ?
O1 Zn1 O5 80.34(9) . . ?
N2 Zn1 O5 87.05(10) . . ?
O14 Zn1 N1 97.62(10) . . ?
O1 Zn1 N1 86.74(10) . . ?
N2 Zn1 N1 89.32(11) . . ?
O5 Zn1 N1 163.19(10) . . ?
O14 Zn1 Zn3 94.80(7) . . ?
O1 Zn1 Zn3 38.16(7) . . ?
N2 Zn1 Zn3 115.76(8) . . ?
O5 Zn1 Zn3 44.27(6) . . ?
N1 Zn1 Zn3 124.69(8) . . ?
O14 Zn1 K1 52.77(7) . . ?
O1 Zn1 K1 94.41(7) . . ?
N2 Zn1 K1 116.60(8) . . ?
O5 Zn1 K1 43.48(6) . . ?
N1 Zn1 K1 149.56(8) . . ?
Zn3 Zn1 K1 60.105(15) . . ?
O14 Zn2 O12 114.99(10) . . ?
O14 Zn2 N3 120.80(11) . . ?
O12 Zn2 N3 123.40(11) . . ?
O14 Zn2 O9 94.54(9) . . ?
O12 Zn2 O9 80.28(9) . . ?
N3 Zn2 O9 86.48(10) . . ?
O14 Zn2 N4 104.98(11) . . ?
O12 Zn2 N4 85.56(10) . . ?
N3 Zn2 N4 88.97(11) . . ?
O9 Zn2 N4 159.44(11) . . ?
O14 Zn2 Zn4 102.13(7) . . ?
O12 Zn2 Zn4 39.18(7) . . ?
N3 Zn2 Zn4 116.15(8) . . ?
O9 Zn2 Zn4 42.34(6) . . ?
N4 Zn2 Zn4 124.70(8) . . ?
O14 Zn2 K1 50.79(7) . . ?
O12 Zn2 K1 93.25(7) . . ?
N3 Zn2 K1 114.19(8) . . ?
O9 Zn2 K1 44.51(6) . . ?
N4 Zn2 K1 152.27(8) . . ?
Zn4 Zn2 K1 59.993(15) . . ?
O15 Zn3 O16 120.29(10) . . ?
O15 Zn3 O1 117.78(10) . . ?
O16 Zn3 O1 121.20(10) . . ?
O15 Zn3 O5 102.29(9) . . ?
O16 Zn3 O5 98.44(9) . . ?
O1 Zn3 O5 77.46(9) . . ?
O15 Zn3 O2 98.26(10) . . ?
O16 Zn3 O2 90.10(10) . . ?
O1 Zn3 O2 73.22(9) . . ?
O5 Zn3 O2 149.62(9) . . ?
O15 Zn3 Zn1 106.84(7) . . ?
O16 Zn3 Zn1 124.95(7) . . ?
O1 Zn3 Zn1 37.73(7) . . ?
O5 Zn3 Zn1 41.72(6) . . ?
O2 Zn3 Zn1 110.62(6) . . ?
O15 Zn3 K1 51.24(7) . . ?
O16 Zn3 K1 118.05(7) . . ?
O1 Zn3 K1 104.41(7) . . ?
O5 Zn3 K1 51.21(6) . . ?
O2 Zn3 K1 145.37(7) . . ?
Zn1 Zn3 K1 70.993(16) . . ?
O15 Zn4 O18 127.18(10) . . ?
O15 Zn4 O12 104.17(10) . . ?
O18 Zn4 O12 127.17(10) . . ?
O15 Zn4 O9 101.33(10) . . ?
O18 Zn4 O9 99.25(10) . . ?
O12 Zn4 O9 79.82(9) . . ?
O15 Zn4 O13 103.68(10) . . ?
O18 Zn4 O13 84.14(10) . . ?
O12 Zn4 O13 71.28(9) . . ?
O9 Zn4 O13 145.49(9) . . ?
O15 Zn4 Zn2 99.08(7) . . ?
O18 Zn4 Zn2 127.54(7) . . ?
O12 Zn4 Zn2 39.08(7) . . ?
O9 Zn4 Zn2 41.97(6) . . ?
O13 Zn4 Zn2 110.09(6) . . ?
O15 Zn4 K1 50.19(7) . . ?
O18 Zn4 K1 116.75(8) . . ?
O12 Zn4 K1 104.53(7) . . ?
O9 Zn4 K1 53.00(6) . . ?
O13 Zn4 K1 152.71(7) . . ?
Zn2 Zn4 K1 72.252(16) . . ?
O22 K1 O21 19.5(3) . . ?
O22 K1 O8 82.6(3) . . ?
O21 K1 O8 80.11(13) . . ?
O22 K1 O7 78.3(3) . . ?
O21 K1 O7 60.10(15) . . ?
O8 K1 O7 60.87(7) . . ?
O22 K1 O5 130.4(3) . . ?
O21 K1 O5 128.04(13) . . ?
O8 K1 O5 146.37(8) . . ?
O7 K1 O5 113.37(7) . . ?
O22 K1 O15 156.1(3) . . ?
O21 K1 O15 140.71(15) . . ?
O8 K1 O15 77.04(7) . . ?
O7 K1 O15 80.84(8) . . ?
O5 K1 O15 69.36(7) . . ?
O22 K1 O6 105.1(3) . . ?
O21 K1 O6 88.89(14) . . ?
O8 K1 O6 116.69(7) . . ?
O7 K1 O6 59.86(7) . . ?
O5 K1 O6 55.12(7) . . ?
O15 K1 O6 73.77(7) . . ?
O22 K1 O20 64.3(3) . . ?
O21 K1 O20 82.98(15) . . ?
O8 K1 O20 110.08(9) . . ?
O7 K1 O20 142.61(9) . . ?
O5 K1 O20 93.23(8) . . ?
O15 K1 O20 134.98(8) . . ?
O6 K1 O20 130.22(9) . . ?
O22 K1 O9 111.7(3) . . ?
O21 K1 O9 122.91(13) . . ?
O8 K1 O9 54.95(7) . . ?
O7 K1 O9 111.96(7) . . ?
O5 K1 O9 107.56(7) . . ?
O15 K1 O9 65.85(7) . . ?
O6 K1 O9 139.62(7) . . ?
O20 K1 O9 81.99(8) . . ?
O22 K1 O14 120.2(3) . . ?
O21 K1 O14 138.94(15) . . ?
O8 K1 O14 113.35(7) . . ?
O7 K1 O14 160.76(8) . . ?
O5 K1 O14 60.03(6) . . ?
O15 K1 O14 79.94(7) . . ?
O6 K1 O14 114.93(7) . . ?
O20 K1 O14 56.00(8) . . ?
O9 K1 O14 58.50(6) . . ?
O22 K1 C22 78.5(3) . . ?
O21 K1 C22 83.29(13) . . ?
O8 K1 C22 21.45(7) . . ?
O7 K1 C22 80.97(8) . . ?
O5 K1 C22 148.66(8) . . ?
O15 K1 C22 86.77(8) . . ?
O6 K1 C22 138.14(8) . . ?
O20 K1 C22 89.61(9) . . ?
O9 K1 C22 42.02(7) . . ?
O14 K1 C22 96.97(7) . . ?
O22 K1 C23 91.6(3) . . ?
O21 K1 C23 101.65(13) . . ?
O8 K1 C23 41.55(7) . . ?
O7 K1 C23 102.40(8) . . ?
O5 K1 C23 128.29(8) . . ?
O15 K1 C23 81.51(7) . . ?
O6 K1 C23 151.30(8) . . ?
O20 K1 C23 77.98(9) . . ?
O9 K1 C23 21.26(7) . . ?
O14 K1 C23 73.78(7) . . ?
C22 K1 C23 23.23(8) . . ?
O22 K1 H55 17.1(4) . . ?
O21 K1 H55 4.9(8) . . ?
O8 K1 H55 76.4(8) . . ?
O7 K1 H55 61.3(3) . . ?
O5 K1 H55 132.6(8) . . ?
O15 K1 H55 140.9(4) . . ?
O6 K1 H55 93.4(7) . . ?
O20 K1 H55 81.4(3) . . ?
O9 K1 H55 118.0(8) . . ?
O14 K1 H55 137.4(3) . . ?
C22 K1 H55 78.7(8) . . ?
C23 K1 H55 96.8(8) . . ?
C2 C1 C6 119.0(3) . . ?
C2 C1 C8 124.5(3) . . ?
C6 C1 C8 116.3(3) . . ?
O1 C2 C1 123.8(3) . . ?
O1 C2 C3 117.6(3) . . ?
C1 C2 C3 118.6(3) . . ?
O2 C3 C4 125.1(3) . . ?
O2 C3 C2 113.4(3) . . ?
C4 C3 C2 121.5(3) . . ?
C3 C4 C5 119.8(3) . . ?
C3 C4 H1 120.1 . . ?
C5 C4 H1 120.1 . . ?
C6 C5 C4 120.4(3) . . ?
C6 C5 H2 119.8 . . ?
C4 C5 H2 119.8 . . ?
C5 C6 C1 120.7(3) . . ?
C5 C6 H3 119.6 . . ?
C1 C6 H3 119.6 . . ?
C2 O1 Zn1 131.6(2) . . ?
C2 O1 Zn3 122.5(2) . . ?
Zn1 O1 Zn3 104.12(11) . . ?
C3 O2 C7 117.7(3) . . ?
C3 O2 Zn3 112.9(2) . . ?
C7 O2 Zn3 129.3(2) . . ?
O2 C7 H4 109.5 . . ?
O2 C7 H5 109.5 . . ?
H4 C7 H5 109.5 . . ?
O2 C7 H6 109.5 . . ?
H4 C7 H6 109.5 . . ?
H5 C7 H6 109.5 . . ?
N1 C8 C1 125.1(3) . . ?
N1 C8 H7 117.4 . . ?
C1 C8 H7 117.4 . . ?
C8 N1 O3 110.4(3) . . ?
C8 N1 Zn1 127.4(2) . . ?
O3 N1 Zn1 121.9(2) . . ?
N1 O3 C9 110.6(2) . . ?
O3 C9 C10 112.4(3) . . ?
O3 C9 H8 109.1 . . ?
C10 C9 H8 109.1 . . ?
O3 C9 H9 109.1 . . ?
C10 C9 H9 109.1 . . ?
H8 C9 H9 107.9 . . ?
O4 C10 C9 113.7(3) . . ?
O4 C10 H10 108.8 . . ?
C9 C10 H10 108.8 . . ?
O4 C10 H11 108.8 . . ?
C9 C10 H11 108.8 . . ?
H10 C10 H11 107.7 . . ?
N2 O4 C10 110.9(3) . . ?
C11 N2 O4 109.8(3) . . ?
C11 N2 Zn1 127.0(2) . . ?
O4 N2 Zn1 117.4(2) . . ?
N2 C11 C12 125.9(3) . . ?
N2 C11 H12 117.1 . . ?
C12 C11 H12 117.1 . . ?
C13 C12 C17 120.4(3) . . ?
C13 C12 C11 123.9(3) . . ?
C17 C12 C11 115.7(3) . . ?
O5 C13 C12 124.1(3) . . ?
O5 C13 C14 118.7(3) . . ?
C12 C13 C14 117.1(3) . . ?
O6 C14 C15 124.7(3) . . ?
O6 C14 C13 113.6(3) . . ?
C15 C14 C13 121.6(3) . . ?
C14 C15 C16 119.8(3) . . ?
C14 C15 H13 120.1 . . ?
C16 C15 H13 120.1 . . ?
C17 C16 C15 120.0(3) . . ?
C17 C16 H14 120.0 . . ?
C15 C16 H14 120.0 . . ?
C16 C17 C12 120.8(3) . . ?
C16 C17 H15 119.6 . . ?
C12 C17 H15 119.6 . . ?
C13 O5 Zn1 128.2(2) . . ?
C13 O5 Zn3 115.24(19) . . ?
Zn1 O5 Zn3 94.02(9) . . ?
C13 O5 K1 114.61(19) . . ?
Zn1 O5 K1 105.74(8) . . ?
Zn3 O5 K1 91.34(8) . . ?
C14 O6 C18 116.6(3) . . ?
C14 O6 K1 115.80(19) . . ?
C18 O6 K1 115.41(19) . . ?
O6 C18 C19 107.9(3) . . ?
O6 C18 H16 110.1 . . ?
C19 C18 H16 110.1 . . ?
O6 C18 H17 110.1 . . ?
C19 C18 H17 110.1 . . ?
H16 C18 H17 108.4 . . ?
O7 C19 C18 110.5(3) . . ?
O7 C19 H18 109.5 . . ?
C18 C19 H18 109.5 . . ?
O7 C19 H19 109.5 . . ?
C18 C19 H19 109.5 . . ?
H18 C19 H19 108.1 . . ?
C19 O7 C20 109.2(3) . . ?
C19 O7 K1 116.46(19) . . ?
C20 O7 K1 115.2(2) . . ?
O7 C20 C21 109.8(3) . . ?
O7 C20 H20 109.7 . . ?
C21 C20 H20 109.7 . . ?
O7 C20 H21 109.7 . . ?
C21 C20 H21 109.7 . . ?
H20 C20 H21 108.2 . . ?
O8 C21 C20 107.1(3) . . ?
O8 C21 H22 110.3 . . ?
C20 C21 H22 110.3 . . ?
O8 C21 H23 110.3 . . ?
C20 C21 H23 110.3 . . ?
H22 C21 H23 108.5 . . ?
C22 O8 C21 117.0(3) . . ?
C22 O8 K1 110.86(19) . . ?
C21 O8 K1 112.9(2) . . ?
O8 C22 C27 124.2(3) . . ?
O8 C22 C23 114.3(3) . . ?
C27 C22 C23 121.4(3) . . ?
O8 C22 K1 47.69(15) . . ?
C27 C22 K1 142.4(3) . . ?
C23 C22 K1 79.19(19) . . ?
O9 C23 C24 123.8(3) . . ?
O9 C23 C22 119.0(3) . . ?
C24 C23 C22 117.3(3) . . ?
O9 C23 K1 52.56(16) . . ?
C24 C23 K1 144.3(2) . . ?
C22 C23 K1 77.58(19) . . ?
C25 C24 C23 120.1(3) . . ?
C25 C24 C28 116.1(3) . . ?
C23 C24 C28 123.8(3) . . ?
C26 C25 C24 120.8(3) . . ?
C26 C25 H24 119.6 . . ?
C24 C25 H24 119.6 . . ?
C25 C26 C27 120.2(3) . . ?
C25 C26 H25 119.9 . . ?
C27 C26 H25 119.9 . . ?
C22 C27 C26 120.2(3) . . ?
C22 C27 H26 119.9 . . ?
C26 C27 H26 119.9 . . ?
C23 O9 Zn2 129.0(2) . . ?
C23 O9 Zn4 122.3(2) . . ?
Zn2 O9 Zn4 95.69(9) . . ?
C23 O9 K1 106.18(19) . . ?
Zn2 O9 K1 105.22(9) . . ?
Zn4 O9 K1 91.66(8) . . ?
N3 C28 C24 126.0(3) . . ?
N3 C28 H27 117.0 . . ?
C24 C28 H27 117.0 . . ?
C28 N3 O10 110.2(3) . . ?
C28 N3 Zn2 128.7(2) . . ?
O10 N3 Zn2 117.9(2) . . ?
N3 O10 C29 111.1(3) . . ?
O10 C29 C30 114.0(3) . . ?
O10 C29 H28 108.7 . . ?
C30 C29 H28 108.7 . . ?
O10 C29 H29 108.7 . . ?
C30 C29 H29 108.7 . . ?
H28 C29 H29 107.6 . . ?
O11 C30 C29 111.5(3) . . ?
O11 C30 H30 109.3 . . ?
C29 C30 H30 109.3 . . ?
O11 C30 H31 109.3 . . ?
C29 C30 H31 109.3 . . ?
H30 C30 H31 108.0 . . ?
N4 O11 C30 110.0(3) . . ?
C31 N4 O11 110.0(3) . . ?
C31 N4 Zn2 127.8(3) . . ?
O11 N4 Zn2 122.0(2) . . ?
N4 C31 C32 125.1(3) . . ?
N4 C31 H32 117.5 . . ?
C32 C31 H32 117.5 . . ?
C33 C32 C37 119.9(3) . . ?
C33 C32 C31 124.1(3) . . ?
C37 C32 C31 115.9(3) . . ?
O12 C33 C32 124.0(3) . . ?
O12 C33 C34 117.9(3) . . ?
C32 C33 C34 118.1(3) . . ?
O13 C34 C35 124.6(3) . . ?
O13 C34 C33 114.0(3) . . ?
C35 C34 C33 121.4(3) . . ?
C34 C35 C36 119.7(4) . . ?
C34 C35 H33 120.1 . . ?
C36 C35 H33 120.1 . . ?
C37 C36 C35 120.0(4) . . ?
C37 C36 H34 120.0 . . ?
C35 C36 H34 120.0 . . ?
C36 C37 C32 120.8(4) . . ?
C36 C37 H35 119.6 . . ?
C32 C37 H35 119.6 . . ?
C33 O12 Zn2 130.9(2) . . ?
C33 O12 Zn4 124.2(2) . . ?
Zn2 O12 Zn4 101.74(10) . . ?
C34 O13 C38 117.3(3) . . ?
C34 O13 Zn4 110.7(2) . . ?
C38 O13 Zn4 129.1(2) . . ?
O13 C38 H36 109.5 . . ?
O13 C38 H37 109.5 . . ?
H36 C38 H37 109.5 . . ?
O13 C38 H38 109.5 . . ?
H36 C38 H38 109.5 . . ?
H37 C38 H38 109.5 . . ?
Zn1 O14 Zn2 130.34(13) . . ?
Zn1 O14 K1 97.96(8) . . ?
Zn2 O14 K1 100.60(9) . . ?
Zn1 O14 H39 114.8 . . ?
Zn2 O14 H39 114.8 . . ?
K1 O14 H39 67.4 . . ?
Zn3 O15 Zn4 134.19(13) . . ?
Zn3 O15 K1 96.76(9) . . ?
Zn4 O15 K1 98.31(9) . . ?
Zn3 O15 H40 108.0 . . ?
Zn4 O15 H40 108.0 . . ?
K1 O15 H40 108.0 . . ?
C39 O16 Zn3 115.3(2) . . ?
O17 C39 O16 124.0(3) . . ?
O17 C39 C40 120.2(3) . . ?
O16 C39 C40 115.8(3) . . ?
C39 C40 H41 109.5 . . ?
C39 C40 H42 109.5 . . ?
H41 C40 H42 109.5 . . ?
C39 C40 H43 109.5 . . ?
H41 C40 H43 109.5 . . ?
H42 C40 H43 109.5 . . ?
C41 O18 Zn4 113.4(2) . . ?
O19 C41 O18 123.9(4) . . ?
O19 C41 C42 120.0(3) . . ?
O18 C41 C42 116.1(3) . . ?
C41 C42 H44 109.5 . . ?
C41 C42 H45 109.5 . . ?
H44 C42 H45 109.5 . . ?
C41 C42 H46 109.5 . . ?
H44 C42 H46 109.5 . . ?
H45 C42 H46 109.5 . . ?
C43 O20 K1 114.0(3) . . ?
C43 O20 H47 106(4) . . ?
K1 O20 H47 140(4) . . ?
O20 C43 H48 109.5 . . ?
O20 C43 H49 109.5 . . ?
H48 C43 H49 109.5 . . ?
O20 C43 H50 109.5 . . ?
H48 C43 H50 109.5 . . ?
H49 C43 H50 109.5 . . ?
C44 O21 K1 143.8(7) . . ?
C44 O21 H51 98(5) . . ?
K1 O21 H51 107(4) . . ?
K1 O21 H55 121(4) . . ?
H51 O21 H55 85(7) . . ?
O21 C44 H52 109.5 . . ?
O21 C44 H53 109.5 . . ?
H52 C44 H53 109.5 . . ?
O21 C44 H54 109.5 . . ?
H52 C44 H54 109.5 . . ?
H53 C44 H54 109.5 . . ?
H52 C44 H55 112.9 . . ?
H53 C44 H55 114.1 . . ?
H54 C44 H55 101.1 . . ?
C45 O22 K1 156.0(16) . . ?
C45 O22 H55 100(2) . . ?
K1 O22 H55 93(2) . . ?
O22 C45 H56 109.5 . . ?
O22 C45 H57 109.5 . . ?
H56 C45 H57 109.5 . . ?
O22 C45 H58 109.5 . . ?
H56 C45 H58 109.5 . . ?
H57 C45 H58 109.5 . . ?
H59 O23 H60 115(10) . . ?
H59 O23 H61 107(10) . . ?
H60 O23 H61 112(10) . . ?
C46 O24 H62 109.5 . . ?
O24 C46 H63 109.5 . . ?
O24 C46 H64 109.5 . . ?
H63 C46 H64 109.5 . . ?
O24 C46 H65 109.5 . . ?
H63 C46 H65 109.5 . . ?
H64 C46 H65 109.5 . . ?
C47 O25 H66 109.5 . . ?
O25 C47 H67 109.5 . . ?
O25 C47 H68 109.5 . . ?
H67 C47 H68 109.5 . . ?
O25 C47 H69 109.5 . . ?
H67 C47 H69 109.5 . . ?
H68 C47 H69 109.5 . . ?
F3 P1 F1 175.8(3) . . ?
F3 P1 F4 89.4(3) . . ?
F1 P1 F4 86.4(3) . . ?
F3 P1 F2 93.2(3) . . ?
F1 P1 F2 91.0(3) . . ?
F4 P1 F2 177.0(3) . . ?
F3 P1 F5 91.2(2) . . ?
F1 P1 F5 89.1(3) . . ?
F4 P1 F5 89.4(2) . . ?
F2 P1 F5 92.0(2) . . ?
F3 P1 F6 87.7(2) . . ?
F1 P1 F6 92.0(3) . . ?
F4 P1 F6 88.9(2) . . ?
F2 P1 F6 89.7(2) . . ?
F5 P1 F6 177.9(3) . . ?

loop_
_geom_bond_atom_site_label_1
_geom_bond_atom_site_label_2
_geom_bond_distance
_geom_bond_site_symmetry_2
_geom_bond_publ_flag
Zn1 O14 1.946(2) . ?
Zn1 O1 1.982(2) . ?
Zn1 N2 2.064(3) . ?
Zn1 O5 2.096(2) . ?
Zn1 N1 2.146(3) . ?
Zn1 Zn3 3.1418(5) . ?
Zn1 K1 3.9418(8) . ?
Zn2 O14 1.959(2) . ?
Zn2 O12 2.012(2) . ?
Zn2 N3 2.066(3) . ?
Zn2 O9 2.100(2) . ?
Zn2 N4 2.143(3) . ?
Zn2 Zn4 3.1251(5) . ?
Zn2 K1 4.0206(8) . ?
Zn3 O15 1.929(2) . ?
Zn3 O16 1.953(2) . ?
Zn3 O1 2.001(2) . ?
Zn3 O5 2.198(2) . ?
Zn3 O2 2.297(2) . ?
Zn3 K1 3.6144(9) . ?
Zn4 O15 1.930(2) . ?
Zn4 O18 1.947(2) . ?
Zn4 O12 2.017(2) . ?
Zn4 O9 2.115(2) . ?
Zn4 O13 2.418(3) . ?
Zn4 K1 3.6556(9) . ?
K1 O22 2.731(13) . ?
K1 O21 2.749(5) . ?
K1 O8 2.780(3) . ?
K1 O7 2.789(3) . ?
K1 O5 2.818(2) . ?
K1 O15 2.838(2) . ?
K1 O6 2.847(2) . ?
K1 O20 2.882(4) . ?
K1 O9 2.921(2) . ?
K1 O14 3.169(2) . ?
K1 C22 3.513(3) . ?
K1 C23 3.533(3) . ?
K1 H55 2.91(3) . ?
C1 C2 1.402(5) . ?
C1 C6 1.417(5) . ?
C1 C8 1.453(5) . ?
C2 O1 1.341(4) . ?
C2 C3 1.404(5) . ?
C3 O2 1.377(4) . ?
C3 C4 1.379(5) . ?
C4 C5 1.384(6) . ?
C4 H1 0.9500 . ?
C5 C6 1.372(6) . ?
C5 H2 0.9500 . ?
C6 H3 0.9500 . ?
O2 C7 1.434(4) . ?
C7 H4 0.9800 . ?
C7 H5 0.9800 . ?
C7 H6 0.9800 . ?
C8 N1 1.282(5) . ?
C8 H7 0.9500 . ?
N1 O3 1.415(4) . ?
O3 C9 1.427(4) . ?
C9 C10 1.501(5) . ?
C9 H8 0.9900 . ?
C9 H9 0.9900 . ?
C10 O4 1.442(4) . ?
C10 H10 0.9900 . ?
C10 H11 0.9900 . ?
O4 N2 1.425(4) . ?
N2 C11 1.278(4) . ?
C11 C12 1.455(5) . ?
C11 H12 0.9500 . ?
C12 C13 1.404(5) . ?
C12 C17 1.419(5) . ?
C13 O5 1.339(4) . ?
C13 C14 1.427(5) . ?
C14 O6 1.370(4) . ?
C14 C15 1.383(5) . ?
C15 C16 1.405(5) . ?
C15 H13 0.9500 . ?
C16 C17 1.366(5) . ?
C16 H14 0.9500 . ?
C17 H15 0.9500 . ?
O6 C18 1.433(4) . ?
C18 C19 1.504(5) . ?
C18 H16 0.9900 . ?
C18 H17 0.9900 . ?
C19 O7 1.420(4) . ?
C19 H18 0.9900 . ?
C19 H19 0.9900 . ?
O7 C20 1.430(5) . ?
C20 C21 1.499(5) . ?
C20 H20 0.9900 . ?
C20 H21 0.9900 . ?
C21 O8 1.433(4) . ?
C21 H22 0.9900 . ?
C21 H23 0.9900 . ?
O8 C22 1.374(4) . ?
C22 C27 1.381(5) . ?
C22 C23 1.419(5) . ?
C23 O9 1.334(4) . ?
C23 C24 1.412(5) . ?
C24 C25 1.409(5) . ?
C24 C28 1.445(5) . ?
C25 C26 1.368(6) . ?
C25 H24 0.9500 . ?
C26 C27 1.386(5) . ?
C26 H25 0.9500 . ?
C27 H26 0.9500 . ?
C28 N3 1.278(5) . ?
C28 H27 0.9500 . ?
N3 O10 1.428(4) . ?
O10 C29 1.448(5) . ?
C29 C30 1.519(5) . ?
C29 H28 0.9900 . ?
C29 H29 0.9900 . ?
C30 O11 1.433(4) . ?
C30 H30 0.9900 . ?
C30 H31 0.9900 . ?
O11 N4 1.419(4) . ?
N4 C31 1.279(5) . ?
C31 C32 1.457(5) . ?
C31 H32 0.9500 . ?
C32 C33 1.396(5) . ?
C32 C37 1.415(5) . ?
C33 O12 1.338(4) . ?
C33 C34 1.420(5) . ?
C34 O13 1.370(4) . ?
C34 C35 1.382(5) . ?
C35 C36 1.398(6) . ?
C35 H33 0.9500 . ?
C36 C37 1.372(6) . ?
C36 H34 0.9500 . ?
C37 H35 0.9500 . ?
O13 C38 1.445(4) . ?
C38 H36 0.9800 . ?
C38 H37 0.9800 . ?
C38 H38 0.9800 . ?
O14 H39 0.9500 . ?
O15 H40 1.0000 . ?
O16 C39 1.285(4) . ?
O17 C39 1.245(4) . ?
C39 C40 1.504(5) . ?
C40 H41 0.9800 . ?
C40 H42 0.9800 . ?
C40 H43 0.9800 . ?
O18 C41 1.282(4) . ?
O19 C41 1.248(5) . ?
C41 C42 1.505(6) . ?
C42 H44 0.9800 . ?
C42 H45 0.9800 . ?
C42 H46 0.9800 . ?
O20 C43 1.425(6) . ?
O20 H47 0.87(6) . ?
C43 H48 0.9800 . ?
C43 H49 0.9800 . ?
C43 H50 0.9800 . ?
O21 C44 1.362(10) . ?
O21 H51 0.863(18) . ?
O21 H55 0.29(5) . ?
C44 H52 0.9800 . ?
C44 H53 0.9800 . ?
C44 H54 0.9800 . ?
C44 H55 1.14(3) . ?
O22 C45 1.288(17) . ?
O22 H55 0.858(17) . ?
C45 H56 0.9800 . ?
C45 H57 0.9800 . ?
C45 H58 0.9800 . ?
O23 H59 0.861(15) . ?
O23 H60 0.87(2) . ?
O23 H61 0.86(2) . ?
O24 C46 1.297(10) . ?
O24 H62 0.8400 . ?
C46 H63 0.9800 . ?
C46 H64 0.9800 . ?
C46 H65 0.9800 . ?
O25 C47 1.527(15) . ?
O25 H66 0.8400 . ?
C47 H67 0.9800 . ?
C47 H68 0.9800 . ?
C47 H69 0.9800 . ?
P1 F3 1.550(4) . ?
P1 F1 1.562(4) . ?
P1 F4 1.572(4) . ?
P1 F2 1.577(4) . ?
P1 F5 1.580(4) . ?
P1 F6 1.605(4) . ?

loop_
_geom_torsion_atom_site_label_1
_geom_torsion_atom_site_label_2
_geom_torsion_atom_site_label_3
_geom_torsion_atom_site_label_4
_geom_torsion
_geom_torsion_site_symmetry_1
_geom_torsion_site_symmetry_2
_geom_torsion_site_symmetry_3
_geom_torsion_site_symmetry_4
_geom_torsion_publ_flag
O14 Zn1 Zn3 O15 4.29(10) . . . . ?
O1 Zn1 Zn3 O15 113.86(14) . . . . ?
N2 Zn1 Zn3 O15 -144.46(12) . . . . ?
O5 Zn1 Zn3 O15 -89.70(12) . . . . ?
N1 Zn1 Zn3 O15 107.01(12) . . . . ?
K1 Zn1 Zn3 O15 -37.24(7) . . . . ?
O14 Zn1 Zn3 O16 153.00(11) . . . . ?
O1 Zn1 Zn3 O16 -97.43(14) . . . . ?
N2 Zn1 Zn3 O16 4.25(13) . . . . ?
O5 Zn1 Zn3 O16 59.01(13) . . . . ?
N1 Zn1 Zn3 O16 -104.28(13) . . . . ?
K1 Zn1 Zn3 O16 111.47(9) . . . . ?
O14 Zn1 Zn3 O1 -109.57(13) . . . . ?
N2 Zn1 Zn3 O1 101.68(15) . . . . ?
O5 Zn1 Zn3 O1 156.45(15) . . . . ?
N1 Zn1 Zn3 O1 -6.85(14) . . . . ?
K1 Zn1 Zn3 O1 -151.09(12) . . . . ?
O14 Zn1 Zn3 O5 93.99(11) . . . . ?
O1 Zn1 Zn3 O5 -156.45(15) . . . . ?
N2 Zn1 Zn3 O5 -54.76(12) . . . . ?
N1 Zn1 Zn3 O5 -163.30(13) . . . . ?
K1 Zn1 Zn3 O5 52.46(9) . . . . ?
O14 Zn1 Zn3 O2 -101.62(10) . . . . ?
O1 Zn1 Zn3 O2 7.94(13) . . . . ?
N2 Zn1 Zn3 O2 109.63(11) . . . . ?
O5 Zn1 Zn3 O2 164.39(11) . . . . ?
N1 Zn1 Zn3 O2 1.09(12) . . . . ?
K1 Zn1 Zn3 O2 -143.15(7) . . . . ?
O14 Zn1 Zn3 K1 41.53(7) . . . . ?
O1 Zn1 Zn3 K1 151.09(12) . . . . ?
N2 Zn1 Zn3 K1 -107.22(9) . . . . ?
O5 Zn1 Zn3 K1 -52.46(9) . . . . ?
N1 Zn1 Zn3 K1 144.24(9) . . . . ?
O14 Zn2 Zn4 O15 13.51(10) . . . . ?
O12 Zn2 Zn4 O15 -101.34(13) . . . . ?
N3 Zn2 Zn4 O15 147.05(12) . . . . ?
O9 Zn2 Zn4 O15 96.88(12) . . . . ?
N4 Zn2 Zn4 O15 -104.54(12) . . . . ?
K1 Zn2 Zn4 O15 42.96(7) . . . . ?
O14 Zn2 Zn4 O18 -139.94(12) . . . . ?
O12 Zn2 Zn4 O18 105.21(15) . . . . ?
N3 Zn2 Zn4 O18 -6.40(14) . . . . ?
O9 Zn2 Zn4 O18 -56.57(14) . . . . ?
N4 Zn2 Zn4 O18 102.01(14) . . . . ?
K1 Zn2 Zn4 O18 -110.49(10) . . . . ?
O14 Zn2 Zn4 O12 114.85(13) . . . . ?
N3 Zn2 Zn4 O12 -111.61(14) . . . . ?
O9 Zn2 Zn4 O12 -161.78(14) . . . . ?
N4 Zn2 Zn4 O12 -3.20(14) . . . . ?
K1 Zn2 Zn4 O12 144.30(11) . . . . ?
O14 Zn2 Zn4 O9 -83.37(12) . . . . ?
O12 Zn2 Zn4 O9 161.78(14) . . . . ?
N3 Zn2 Zn4 O9 50.18(13) . . . . ?
N4 Zn2 Zn4 O9 158.58(13) . . . . ?
K1 Zn2 Zn4 O9 -53.92(9) . . . . ?
O14 Zn2 Zn4 O13 121.78(10) . . . . ?
O12 Zn2 Zn4 O13 6.93(13) . . . . ?
N3 Zn2 Zn4 O13 -104.68(12) . . . . ?
O9 Zn2 Zn4 O13 -154.85(12) . . . . ?
N4 Zn2 Zn4 O13 3.73(12) . . . . ?
K1 Zn2 Zn4 O13 151.23(7) . . . . ?
O14 Zn2 Zn4 K1 -29.45(7) . . . . ?
O12 Zn2 Zn4 K1 -144.30(11) . . . . ?
N3 Zn2 Zn4 K1 104.09(10) . . . . ?
O9 Zn2 Zn4 K1 53.92(9) . . . . ?
N4 Zn2 Zn4 K1 -147.50(9) . . . . ?
C6 C1 C2 O1 -179.5(3) . . . . ?
C8 C1 C2 O1 4.3(5) . . . . ?
C6 C1 C2 C3 0.4(5) . . . . ?
C8 C1 C2 C3 -175.7(3) . . . . ?
O1 C2 C3 O2 -2.2(4) . . . . ?
C1 C2 C3 O2 177.8(3) . . . . ?
O1 C2 C3 C4 178.9(3) . . . . ?
C1 C2 C3 C4 -1.0(5) . . . . ?
O2 C3 C4 C5 -178.0(3) . . . . ?
C2 C3 C4 C5 0.6(5) . . . . ?
C3 C4 C5 C6 0.4(6) . . . . ?
C4 C5 C6 C1 -1.0(6) . . . . ?
C2 C1 C6 C5 0.6(5) . . . . ?
C8 C1 C6 C5 177.0(3) . . . . ?
C1 C2 O1 Zn1 -11.1(5) . . . . ?
C3 C2 O1 Zn1 169.0(2) . . . . ?
C1 C2 O1 Zn3 -173.1(2) . . . . ?
C3 C2 O1 Zn3 6.9(4) . . . . ?
O14 Zn1 O1 C2 -87.1(3) . . . . ?
N2 Zn1 O1 C2 97.5(3) . . . . ?
O5 Zn1 O1 C2 179.1(3) . . . . ?
N1 Zn1 O1 C2 9.9(3) . . . . ?
Zn3 Zn1 O1 C2 -164.4(3) . . . . ?
K1 Zn1 O1 C2 -139.6(3) . . . . ?
O14 Zn1 O1 Zn3 77.35(12) . . . . ?
N2 Zn1 O1 Zn3 -98.07(13) . . . . ?
O5 Zn1 O1 Zn3 -16.44(10) . . . . ?
N1 Zn1 O1 Zn3 174.36(12) . . . . ?
K1 Zn1 O1 Zn3 24.85(10) . . . . ?
O15 Zn3 O1 C2 84.6(3) . . . . ?
O16 Zn3 O1 C2 -85.6(3) . . . . ?
O5 Zn3 O1 C2 -178.0(3) . . . . ?
O2 Zn3 O1 C2 -6.0(2) . . . . ?
Zn1 Zn3 O1 C2 166.2(3) . . . . ?
K1 Zn3 O1 C2 138.1(2) . . . . ?
O15 Zn3 O1 Zn1 -81.62(13) . . . . ?
O16 Zn3 O1 Zn1 108.16(12) . . . . ?
O5 Zn3 O1 Zn1 15.81(10) . . . . ?
O2 Zn3 O1 Zn1 -172.24(13) . . . . ?
K1 Zn3 O1 Zn1 -28.15(11) . . . . ?
C4 C3 O2 C7 0.0(5) . . . . ?
C2 C3 O2 C7 -178.8(3) . . . . ?
C4 C3 O2 Zn3 176.3(3) . . . . ?
C2 C3 O2 Zn3 -2.4(3) . . . . ?
O15 Zn3 O2 C3 -112.3(2) . . . . ?
O16 Zn3 O2 C3 127.1(2) . . . . ?
O1 Zn3 O2 C3 4.3(2) . . . . ?
O5 Zn3 O2 C3 20.0(3) . . . . ?
Zn1 Zn3 O2 C3 -0.7(2) . . . . ?
K1 Zn3 O2 C3 -86.8(2) . . . . ?
O15 Zn3 O2 C7 63.5(3) . . . . ?
O16 Zn3 O2 C7 -57.1(3) . . . . ?
O1 Zn3 O2 C7 -179.8(3) . . . . ?
O5 Zn3 O2 C7 -164.2(3) . . . . ?
Zn1 Zn3 O2 C7 175.1(3) . . . . ?
K1 Zn3 O2 C7 89.0(3) . . . . ?
C2 C1 C8 N1 -0.3(6) . . . . ?
C6 C1 C8 N1 -176.6(3) . . . . ?
C1 C8 N1 O3 176.6(3) . . . . ?
C1 C8 N1 Zn1 2.5(5) . . . . ?
O14 Zn1 N1 C8 99.9(3) . . . . ?
O1 Zn1 N1 C8 -5.6(3) . . . . ?
N2 Zn1 N1 C8 -122.8(3) . . . . ?
O5 Zn1 N1 C8 -45.3(5) . . . . ?
Zn3 Zn1 N1 C8 -1.4(3) . . . . ?
K1 Zn1 N1 C8 87.5(3) . . . . ?
O14 Zn1 N1 O3 -73.6(2) . . . . ?
O1 Zn1 N1 O3 -179.1(2) . . . . ?
N2 Zn1 N1 O3 63.8(2) . . . . ?
O5 Zn1 N1 O3 141.2(3) . . . . ?
Zn3 Zn1 N1 O3 -174.83(18) . . . . ?
K1 Zn1 N1 O3 -85.9(3) . . . . ?
C8 N1 O3 C9 175.2(3) . . . . ?
Zn1 N1 O3 C9 -10.4(3) . . . . ?
N1 O3 C9 C10 -81.6(3) . . . . ?
O3 C9 C10 O4 50.8(4) . . . . ?
C9 C10 O4 N2 65.2(4) . . . . ?
C10 O4 N2 C11 129.4(3) . . . . ?
C10 O4 N2 Zn1 -75.5(3) . . . . ?
O14 Zn1 N2 C11 -115.7(3) . . . . ?
O1 Zn1 N2 C11 57.9(3) . . . . ?
O5 Zn1 N2 C11 -19.7(3) . . . . ?
N1 Zn1 N2 C11 143.9(3) . . . . ?
Zn3 Zn1 N2 C11 15.1(3) . . . . ?
K1 Zn1 N2 C11 -52.7(3) . . . . ?
O14 Zn1 N2 O4 94.0(2) . . . . ?
O1 Zn1 N2 O4 -92.4(2) . . . . ?
O5 Zn1 N2 O4 -170.0(2) . . . . ?
N1 Zn1 N2 O4 -6.4(2) . . . . ?
Zn3 Zn1 N2 O4 -135.21(19) . . . . ?
K1 Zn1 N2 O4 156.95(18) . . . . ?
O4 N2 C11 C12 177.3(3) . . . . ?
Zn1 N2 C11 C12 25.2(5) . . . . ?
N2 C11 C12 C13 -10.3(5) . . . . ?
N2 C11 C12 C17 169.6(3) . . . . ?
C17 C12 C13 O5 174.8(3) . . . . ?
C11 C12 C13 O5 -5.2(5) . . . . ?
C17 C12 C13 C14 -4.3(5) . . . . ?
C11 C12 C13 C14 175.6(3) . . . . ?
O5 C13 C14 O6 2.9(4) . . . . ?
C12 C13 C14 O6 -177.9(3) . . . . ?
O5 C13 C14 C15 -176.0(3) . . . . ?
C12 C13 C14 C15 3.1(5) . . . . ?
O6 C14 C15 C16 -178.7(3) . . . . ?
C13 C14 C15 C16 0.1(5) . . . . ?
C14 C15 C16 C17 -2.2(5) . . . . ?
C15 C16 C17 C12 1.1(5) . . . . ?
C13 C12 C17 C16 2.3(5) . . . . ?
C11 C12 C17 C16 -177.6(3) . . . . ?
C12 C13 O5 Zn1 4.0(4) . . . . ?
C14 C13 O5 Zn1 -176.9(2) . . . . ?
C12 C13 O5 Zn3 -114.0(3) . . . . ?
C14 C13 O5 Zn3 65.1(3) . . . . ?
C12 C13 O5 K1 141.8(3) . . . . ?
C14 C13 O5 K1 -39.1(3) . . . . ?
O14 Zn1 O5 C13 142.6(3) . . . . ?
O1 Zn1 O5 C13 -112.3(3) . . . . ?
N2 Zn1 O5 C13 5.7(3) . . . . ?
N1 Zn1 O5 C13 -72.0(4) . . . . ?
Zn3 Zn1 O5 C13 -126.8(3) . . . . ?
K1 Zn1 O5 C13 140.6(3) . . . . ?
O14 Zn1 O5 Zn3 -90.51(10) . . . . ?
O1 Zn1 O5 Zn3 14.50(9) . . . . ?
N2 Zn1 O5 Zn3 132.56(10) . . . . ?
N1 Zn1 O5 Zn3 54.8(4) . . . . ?
K1 Zn1 O5 Zn3 -92.53(9) . . . . ?
O14 Zn1 O5 K1 2.02(10) . . . . ?
O1 Zn1 O5 K1 107.04(10) . . . . ?
N2 Zn1 O5 K1 -134.91(11) . . . . ?
N1 Zn1 O5 K1 147.3(3) . . . . ?
Zn3 Zn1 O5 K1 92.53(9) . . . . ?
O15 Zn3 O5 C13 -122.4(2) . . . . ?
O16 Zn3 O5 C13 1.2(2) . . . . ?
O1 Zn3 O5 C13 121.5(2) . . . . ?
O2 Zn3 O5 C13 106.1(2) . . . . ?
Zn1 Zn3 O5 C13 136.0(2) . . . . ?
K1 Zn3 O5 C13 -118.1(2) . . . . ?
O15 Zn3 O5 Zn1 101.61(10) . . . . ?
O16 Zn3 O5 Zn1 -134.73(9) . . . . ?
O1 Zn3 O5 Zn1 -14.51(9) . . . . ?
O2 Zn3 O5 Zn1 -29.9(2) . . . . ?
K1 Zn3 O5 Zn1 105.88(9) . . . . ?
O15 Zn3 O5 K1 -4.27(9) . . . . ?
O16 Zn3 O5 K1 119.38(8) . . . . ?
O1 Zn3 O5 K1 -120.39(9) . . . . ?
O2 Zn3 O5 K1 -135.75(15) . . . . ?
Zn1 Zn3 O5 K1 -105.88(9) . . . . ?
O22 K1 O5 C13 -42.4(5) . . . . ?
O21 K1 O5 C13 -17.3(3) . . . . ?
O8 K1 O5 C13 124.1(2) . . . . ?
O7 K1 O5 C13 52.1(2) . . . . ?
O15 K1 O5 C13 121.7(2) . . . . ?
O6 K1 O5 C13 37.54(19) . . . . ?
O20 K1 O5 C13 -101.0(2) . . . . ?
O9 K1 O5 C13 176.42(19) . . . . ?
O14 K1 O5 C13 -148.2(2) . . . . ?
C22 K1 O5 C13 164.5(2) . . . . ?
C23 K1 O5 C13 -178.18(19) . . . . ?
O22 K1 O5 Zn1 104.4(4) . . . . ?
O21 K1 O5 Zn1 129.42(19) . . . . ?
O8 K1 O5 Zn1 -89.09(14) . . . . ?
O7 K1 O5 Zn1 -161.16(9) . . . . ?
O15 K1 O5 Zn1 -91.52(10) . . . . ?
O6 K1 O5 Zn1 -175.70(13) . . . . ?
O20 K1 O5 Zn1 45.80(10) . . . . ?
O9 K1 O5 Zn1 -36.82(11) . . . . ?
O14 K1 O5 Zn1 -1.42(7) . . . . ?
C22 K1 O5 Zn1 -48.77(19) . . . . ?
C23 K1 O5 Zn1 -31.42(14) . . . . ?
O22 K1 O5 Zn3 -161.1(4) . . . . ?
O21 K1 O5 Zn3 -136.03(18) . . . . ?
O8 K1 O5 Zn3 5.46(16) . . . . ?
O7 K1 O5 Zn3 -66.60(9) . . . . ?
O15 K1 O5 Zn3 3.03(6) . . . . ?
O6 K1 O5 Zn3 -81.15(9) . . . . ?
O20 K1 O5 Zn3 140.36(9) . . . . ?
O9 K1 O5 Zn3 57.74(8) . . . . ?
O14 K1 O5 Zn3 93.13(8) . . . . ?
C22 K1 O5 Zn3 45.78(17) . . . . ?
C23 K1 O5 Zn3 63.14(11) . . . . ?
C15 C14 O6 C18 -5.8(5) . . . . ?
C13 C14 O6 C18 175.3(3) . . . . ?
C15 C14 O6 K1 -146.6(3) . . . . ?
C13 C14 O6 K1 34.5(3) . . . . ?
O22 K1 O6 C14 92.0(4) . . . . ?
O21 K1 O6 C14 102.9(2) . . . . ?
O8 K1 O6 C14 -178.7(2) . . . . ?
O7 K1 O6 C14 158.5(2) . . . . ?
O5 K1 O6 C14 -37.0(2) . . . . ?
O15 K1 O6 C14 -112.8(2) . . . . ?
O20 K1 O6 C14 23.1(3) . . . . ?
O9 K1 O6 C14 -112.4(2) . . . . ?
O14 K1 O6 C14 -42.4(2) . . . . ?
C22 K1 O6 C14 -178.4(2) . . . . ?
C23 K1 O6 C14 -144.4(2) . . . . ?
O22 K1 O6 C18 -49.2(4) . . . . ?
O21 K1 O6 C18 -38.3(3) . . . . ?
O8 K1 O6 C18 40.0(2) . . . . ?
O7 K1 O6 C18 17.3(2) . . . . ?
O5 K1 O6 C18 -178.2(2) . . . . ?
O15 K1 O6 C18 106.0(2) . . . . ?
O20 K1 O6 C18 -118.2(2) . . . . ?
O9 K1 O6 C18 106.4(2) . . . . ?
O14 K1 O6 C18 176.3(2) . . . . ?
C22 K1 O6 C18 40.3(3) . . . . ?
C23 K1 O6 C18 74.4(3) . . . . ?
C14 O6 C18 C19 172.4(3) . . . . ?
K1 O6 C18 C19 -46.7(3) . . . . ?
O6 C18 C19 O7 62.3(4) . . . . ?
C18 C19 O7 C20 179.7(3) . . . . ?
C18 C19 O7 K1 -47.7(3) . . . . ?
O22 K1 O7 C19 131.8(4) . . . . ?
O21 K1 O7 C19 124.4(3) . . . . ?
O8 K1 O7 C19 -140.2(3) . . . . ?
O5 K1 O7 C19 2.7(3) . . . . ?
O15 K1 O7 C19 -60.0(2) . . . . ?
O6 K1 O7 C19 16.5(2) . . . . ?
O20 K1 O7 C19 134.5(2) . . . . ?
O9 K1 O7 C19 -119.2(2) . . . . ?
O14 K1 O7 C19 -62.9(3) . . . . ?
C22 K1 O7 C19 -148.1(2) . . . . ?
C23 K1 O7 C19 -139.1(2) . . . . ?
O22 K1 O7 C20 -98.3(4) . . . . ?
O21 K1 O7 C20 -105.7(3) . . . . ?
O8 K1 O7 C20 -10.3(3) . . . . ?
O5 K1 O7 C20 132.6(3) . . . . ?
O15 K1 O7 C20 69.9(3) . . . . ?
O6 K1 O7 C20 146.4(3) . . . . ?
O20 K1 O7 C20 -95.6(3) . . . . ?
O9 K1 O7 C20 10.7(3) . . . . ?
O14 K1 O7 C20 67.0(4) . . . . ?
C22 K1 O7 C20 -18.3(3) . . . . ?
C23 K1 O7 C20 -9.2(3) . . . . ?
C19 O7 C20 C21 175.9(3) . . . . ?
K1 O7 C20 C21 42.6(4) . . . . ?
O7 C20 C21 O8 -65.7(4) . . . . ?
C20 C21 O8 C22 -173.8(3) . . . . ?
C20 C21 O8 K1 55.7(4) . . . . ?
O22 K1 O8 C22 -77.3(4) . . . . ?
O21 K1 O8 C22 -96.9(3) . . . . ?
O7 K1 O8 C22 -158.0(2) . . . . ?
O5 K1 O8 C22 113.0(2) . . . . ?
O15 K1 O8 C22 115.3(2) . . . . ?
O6 K1 O8 C22 179.4(2) . . . . ?
O20 K1 O8 C22 -18.2(2) . . . . ?
O9 K1 O8 C22 45.9(2) . . . . ?
O14 K1 O8 C22 42.5(2) . . . . ?
C23 K1 O8 C22 23.5(2) . . . . ?
O22 K1 O8 C21 56.2(4) . . . . ?
O21 K1 O8 C21 36.7(3) . . . . ?
O7 K1 O8 C21 -24.5(2) . . . . ?
O5 K1 O8 C21 -113.5(3) . . . . ?
O15 K1 O8 C21 -111.1(2) . . . . ?
O6 K1 O8 C21 -47.0(3) . . . . ?
O20 K1 O8 C21 115.4(2) . . . . ?
O9 K1 O8 C21 179.4(3) . . . . ?
O14 K1 O8 C21 176.0(2) . . . . ?
C22 K1 O8 C21 133.6(4) . . . . ?
C23 K1 O8 C21 157.1(3) . . . . ?
C21 O8 C22 C27 1.2(5) . . . . ?
K1 O8 C22 C27 132.6(3) . . . . ?
C21 O8 C22 C23 -177.8(3) . . . . ?
K1 O8 C22 C23 -46.4(3) . . . . ?
C21 O8 C22 K1 -131.4(4) . . . . ?
O22 K1 C22 O8 99.1(4) . . . . ?
O21 K1 C22 O8 80.0(2) . . . . ?
O7 K1 C22 O8 19.3(2) . . . . ?
O5 K1 C22 O8 -101.4(2) . . . . ?
O15 K1 C22 O8 -61.9(2) . . . . ?
O6 K1 C22 O8 -0.8(3) . . . . ?
O20 K1 C22 O8 163.0(2) . . . . ?
O9 K1 C22 O8 -118.6(2) . . . . ?
O14 K1 C22 O8 -141.4(2) . . . . ?
C23 K1 C22 O8 -137.8(3) . . . . ?
O22 K1 C22 C27 5.4(5) . . . . ?
O21 K1 C22 C27 -13.7(4) . . . . ?
O8 K1 C22 C27 -93.7(5) . . . . ?
O7 K1 C22 C27 -74.4(4) . . . . ?
O5 K1 C22 C27 164.9(4) . . . . ?
O15 K1 C22 C27 -155.6(4) . . . . ?
O6 K1 C22 C27 -94.5(4) . . . . ?
O20 K1 C22 C27 69.3(4) . . . . ?
O9 K1 C22 C27 147.7(5) . . . . ?
O14 K1 C22 C27 124.9(4) . . . . ?
C23 K1 C22 C27 128.5(5) . . . . ?
O22 K1 C22 C23 -123.0(4) . . . . ?
O21 K1 C22 C23 -142.2(2) . . . . ?
O8 K1 C22 C23 137.8(3) . . . . ?
O7 K1 C22 C23 157.2(2) . . . . ?
O5 K1 C22 C23 36.4(3) . . . . ?
O15 K1 C22 C23 75.9(2) . . . . ?
O6 K1 C22 C23 137.08(19) . . . . ?
O20 K1 C22 C23 -59.2(2) . . . . ?
O9 K1 C22 C23 19.25(18) . . . . ?
O14 K1 C22 C23 -3.5(2) . . . . ?
O8 C22 C23 O9 -0.5(5) . . . . ?
C27 C22 C23 O9 -179.5(3) . . . . ?
K1 C22 C23 O9 -33.5(3) . . . . ?
O8 C22 C23 C24 178.2(3) . . . . ?
C27 C22 C23 C24 -0.8(5) . . . . ?
K1 C22 C23 C24 145.2(3) . . . . ?
O8 C22 C23 K1 33.0(3) . . . . ?
C27 C22 C23 K1 -146.0(4) . . . . ?
O22 K1 C23 O9 -162.2(4) . . . . ?
O21 K1 C23 O9 -179.0(2) . . . . ?
O8 K1 C23 O9 120.8(2) . . . . ?
O7 K1 C23 O9 119.4(2) . . . . ?
O5 K1 C23 O9 -14.3(2) . . . . ?
O15 K1 C23 O9 40.79(19) . . . . ?
O6 K1 C23 O9 71.4(3) . . . . ?
O20 K1 C23 O9 -98.9(2) . . . . ?
O14 K1 C23 O9 -41.14(19) . . . . ?
C22 K1 C23 O9 142.5(3) . . . . ?
O22 K1 C23 C24 -64.5(5) . . . . ?
O21 K1 C23 C24 -81.3(4) . . . . ?
O8 K1 C23 C24 -141.5(4) . . . . ?
O7 K1 C23 C24 -142.9(4) . . . . ?
O5 K1 C23 C24 83.4(4) . . . . ?
O15 K1 C23 C24 138.5(4) . . . . ?
O6 K1 C23 C24 169.1(3) . . . . ?
O20 K1 C23 C24 -1.2(4) . . . . ?
O9 K1 C23 C24 97.7(4) . . . . ?
O14 K1 C23 C24 56.6(4) . . . . ?
C22 K1 C23 C24 -119.8(5) . . . . ?
O22 K1 C23 C22 55.3(4) . . . . ?
O21 K1 C23 C22 38.5(2) . . . . ?
O8 K1 C23 C22 -21.72(19) . . . . ?
O7 K1 C23 C22 -23.1(2) . . . . ?
O5 K1 C23 C22 -156.83(19) . . . . ?
O15 K1 C23 C22 -101.7(2) . . . . ?
O6 K1 C23 C22 -71.1(3) . . . . ?
O20 K1 C23 C22 118.6(2) . . . . ?
O9 K1 C23 C22 -142.5(3) . . . . ?
O14 K1 C23 C22 176.4(2) . . . . ?
O9 C23 C24 C25 -179.0(3) . . . . ?
C22 C23 C24 C25 2.3(5) . . . . ?
K1 C23 C24 C25 109.9(4) . . . . ?
O9 C23 C24 C28 3.0(5) . . . . ?
C22 C23 C24 C28 -175.7(3) . . . . ?
K1 C23 C24 C28 -68.1(5) . . . . ?
C23 C24 C25 C26 -2.6(6) . . . . ?
C28 C24 C25 C26 175.5(4) . . . . ?
C24 C25 C26 C27 1.3(7) . . . . ?
O8 C22 C27 C26 -179.4(4) . . . . ?
C23 C22 C27 C26 -0.5(6) . . . . ?
K1 C22 C27 C26 -116.2(4) . . . . ?
C25 C26 C27 C22 0.3(7) . . . . ?
C24 C23 O9 Zn2 -10.0(5) . . . . ?
C22 C23 O9 Zn2 168.7(2) . . . . ?
K1 C23 O9 Zn2 125.9(3) . . . . ?
C24 C23 O9 Zn4 121.5(3) . . . . ?
C22 C23 O9 Zn4 -59.9(4) . . . . ?
K1 C23 O9 Zn4 -102.7(2) . . . . ?
C24 C23 O9 K1 -135.9(3) . . . . ?
C22 C23 O9 K1 42.8(3) . . . . ?
O14 Zn2 O9 C23 -116.5(3) . . . . ?
O12 Zn2 O9 C23 128.9(3) . . . . ?
N3 Zn2 O9 C23 4.2(3) . . . . ?
N4 Zn2 O9 C23 81.7(4) . . . . ?
Zn4 Zn2 O9 C23 140.5(3) . . . . ?
K1 Zn2 O9 C23 -126.3(3) . . . . ?
O14 Zn2 O9 Zn4 103.04(10) . . . . ?
O12 Zn2 O9 Zn4 -11.56(9) . . . . ?
N3 Zn2 O9 Zn4 -136.32(11) . . . . ?
N4 Zn2 O9 Zn4 -58.7(3) . . . . ?
K1 Zn2 O9 Zn4 93.28(9) . . . . ?
O14 Zn2 O9 K1 9.76(10) . . . . ?
O12 Zn2 O9 K1 -104.84(10) . . . . ?
N3 Zn2 O9 K1 130.40(11) . . . . ?
N4 Zn2 O9 K1 -152.0(2) . . . . ?
Zn4 Zn2 O9 K1 -93.28(9) . . . . ?
O15 Zn4 O9 C23 124.8(2) . . . . ?
O18 Zn4 O9 C23 -6.3(3) . . . . ?
O12 Zn4 O9 C23 -132.6(2) . . . . ?
O13 Zn4 O9 C23 -99.4(3) . . . . ?
Zn2 Zn4 O9 C23 -144.1(3) . . . . ?
K1 Zn4 O9 C23 110.4(2) . . . . ?
O15 Zn4 O9 Zn2 -91.03(10) . . . . ?
O18 Zn4 O9 Zn2 137.89(10) . . . . ?
O12 Zn4 O9 Zn2 11.55(9) . . . . ?
O13 Zn4 O9 Zn2 44.77(19) . . . . ?
K1 Zn4 O9 Zn2 -105.48(9) . . . . ?
O15 Zn4 O9 K1 14.45(9) . . . . ?
O18 Zn4 O9 K1 -116.63(9) . . . . ?
O12 Zn4 O9 K1 117.03(9) . . . . ?
O13 Zn4 O9 K1 150.25(13) . . . . ?
Zn2 Zn4 O9 K1 105.48(9) . . . . ?
O22 K1 O9 C23 19.2(4) . . . . ?
O21 K1 O9 C23 1.1(3) . . . . ?
O8 K1 O9 C23 -44.11(19) . . . . ?
O7 K1 O9 C23 -66.6(2) . . . . ?
O5 K1 O9 C23 168.24(19) . . . . ?
O15 K1 O9 C23 -134.9(2) . . . . ?
O6 K1 O9 C23 -135.4(2) . . . . ?
O20 K1 O9 C23 77.4(2) . . . . ?
O14 K1 O9 C23 132.2(2) . . . . ?
C22 K1 O9 C23 -21.02(19) . . . . ?
O22 K1 O9 Zn2 -120.1(3) . . . . ?
O21 K1 O9 Zn2 -138.09(17) . . . . ?
O8 K1 O9 Zn2 176.66(13) . . . . ?
O7 K1 O9 Zn2 154.20(9) . . . . ?
O5 K1 O9 Zn2 29.01(10) . . . . ?
O15 K1 O9 Zn2 85.84(9) . . . . ?
O6 K1 O9 Zn2 85.40(13) . . . . ?
O20 K1 O9 Zn2 -61.86(10) . . . . ?
O14 K1 O9 Zn2 -7.04(7) . . . . ?
C22 K1 O9 Zn2 -160.25(15) . . . . ?
C23 K1 O9 Zn2 -139.2(2) . . . . ?
O22 K1 O9 Zn4 143.6(3) . . . . ?
O21 K1 O9 Zn4 125.56(17) . . . . ?
O8 K1 O9 Zn4 80.31(9) . . . . ?
O7 K1 O9 Zn4 57.85(10) . . . . ?
O5 K1 O9 Zn4 -67.34(9) . . . . ?
O15 K1 O9 Zn4 -10.51(7) . . . . ?
O6 K1 O9 Zn4 -10.95(14) . . . . ?
O20 K1 O9 Zn4 -158.21(10) . . . . ?
O14 K1 O9 Zn4 -103.39(9) . . . . ?
C22 K1 O9 Zn4 103.40(12) . . . . ?
C23 K1 O9 Zn4 124.4(2) . . . . ?
C25 C24 C28 N3 -165.9(4) . . . . ?
C23 C24 C28 N3 12.2(6) . . . . ?
C24 C28 N3 O10 -177.8(3) . . . . ?
C24 C28 N3 Zn2 -18.9(5) . . . . ?
O14 Zn2 N3 C28 103.1(3) . . . . ?
O12 Zn2 N3 C28 -66.0(3) . . . . ?
O9 Zn2 N3 C28 9.9(3) . . . . ?
N4 Zn2 N3 C28 -150.1(3) . . . . ?
Zn4 Zn2 N3 C28 -21.3(3) . . . . ?
K1 Zn2 N3 C28 45.7(3) . . . . ?
O14 Zn2 N3 O10 -99.4(2) . . . . ?
O12 Zn2 N3 O10 91.5(2) . . . . ?
O9 Zn2 N3 O10 167.5(2) . . . . ?
N4 Zn2 N3 O10 7.5(2) . . . . ?
Zn4 Zn2 N3 O10 136.2(2) . . . . ?
K1 Zn2 N3 O10 -156.7(2) . . . . ?
C28 N3 O10 C29 -124.4(3) . . . . ?
Zn2 N3 O10 C29 74.1(3) . . . . ?
N3 O10 C29 C30 -64.1(4) . . . . ?
O10 C29 C30 O11 -51.3(4) . . . . ?
C29 C30 O11 N4 81.7(3) . . . . ?
C30 O11 N4 C31 -165.3(3) . . . . ?
C30 O11 N4 Zn2 10.6(3) . . . . ?
O14 Zn2 N4 C31 -128.3(3) . . . . ?
O12 Zn2 N4 C31 -13.6(3) . . . . ?
N3 Zn2 N4 C31 110.0(3) . . . . ?
O9 Zn2 N4 C31 32.9(5) . . . . ?
Zn4 Zn2 N4 C31 -11.6(3) . . . . ?
K1 Zn2 N4 C31 -102.2(3) . . . . ?
O14 Zn2 N4 O11 56.5(2) . . . . ?
O12 Zn2 N4 O11 171.2(2) . . . . ?
N3 Zn2 N4 O11 -65.2(2) . . . . ?
O9 Zn2 N4 O11 -142.3(3) . . . . ?
Zn4 Zn2 N4 O11 173.25(18) . . . . ?
K1 Zn2 N4 O11 82.7(3) . . . . ?
O11 N4 C31 C32 -178.1(3) . . . . ?
Zn2 N4 C31 C32 6.3(5) . . . . ?
N4 C31 C32 C33 4.7(6) . . . . ?
N4 C31 C32 C37 -175.1(3) . . . . ?
C37 C32 C33 O12 178.3(3) . . . . ?
C31 C32 C33 O12 -1.5(5) . . . . ?
C37 C32 C33 C34 -1.2(5) . . . . ?
C31 C32 C33 C34 179.1(3) . . . . ?
O12 C33 C34 O13 2.7(4) . . . . ?
C32 C33 C34 O13 -177.8(3) . . . . ?
O12 C33 C34 C35 -177.6(3) . . . . ?
C32 C33 C34 C35 1.9(5) . . . . ?
O13 C34 C35 C36 178.9(3) . . . . ?
C33 C34 C35 C36 -0.8(5) . . . . ?
C34 C35 C36 C37 -1.0(6) . . . . ?
C35 C36 C37 C32 1.8(6) . . . . ?
C33 C32 C37 C36 -0.7(5) . . . . ?
C31 C32 C37 C36 179.1(3) . . . . ?
C32 C33 O12 Zn2 -13.6(5) . . . . ?
C34 C33 O12 Zn2 165.8(2) . . . . ?
C32 C33 O12 Zn4 -169.7(2) . . . . ?
C34 C33 O12 Zn4 9.7(4) . . . . ?
O14 Zn2 O12 C33 121.8(3) . . . . ?
N3 Zn2 O12 C33 -68.5(3) . . . . ?
O9 Zn2 O12 C33 -147.6(3) . . . . ?
N4 Zn2 O12 C33 17.4(3) . . . . ?
Zn4 Zn2 O12 C33 -160.0(3) . . . . ?
K1 Zn2 O12 C33 169.6(3) . . . . ?
O14 Zn2 O12 Zn4 -78.17(12) . . . . ?
N3 Zn2 O12 Zn4 91.53(13) . . . . ?
O9 Zn2 O12 Zn4 12.33(10) . . . . ?
N4 Zn2 O12 Zn4 177.36(12) . . . . ?
K1 Zn2 O12 Zn4 -30.41(9) . . . . ?
O15 Zn4 O12 C33 -111.3(2) . . . . ?
O18 Zn4 O12 C33 55.5(3) . . . . ?
O9 Zn4 O12 C33 149.5(3) . . . . ?
O13 Zn4 O12 C33 -11.4(2) . . . . ?
Zn2 Zn4 O12 C33 161.8(3) . . . . ?
K1 Zn4 O12 C33 -163.2(2) . . . . ?
O15 Zn4 O12 Zn2 86.97(11) . . . . ?
O18 Zn4 O12 Zn2 -106.22(13) . . . . ?
O9 Zn4 O12 Zn2 -12.26(10) . . . . ?
O13 Zn4 O12 Zn2 -173.13(13) . . . . ?
K1 Zn4 O12 Zn2 35.04(10) . . . . ?
C35 C34 O13 C38 6.8(5) . . . . ?
C33 C34 O13 C38 -173.5(3) . . . . ?
C35 C34 O13 Zn4 169.6(3) . . . . ?
C33 C34 O13 Zn4 -10.7(3) . . . . ?
O15 Zn4 O13 C34 112.1(2) . . . . ?
O18 Zn4 O13 C34 -121.0(2) . . . . ?
O12 Zn4 O13 C34 11.5(2) . . . . ?
O9 Zn4 O13 C34 -23.2(3) . . . . ?
Zn2 Zn4 O13 C34 6.9(2) . . . . ?
K1 Zn4 O13 C34 97.0(2) . . . . ?
O15 Zn4 O13 C38 -87.7(3) . . . . ?
O18 Zn4 O13 C38 39.2(3) . . . . ?
O12 Zn4 O13 C38 171.7(3) . . . . ?
O9 Zn4 O13 C38 137.0(3) . . . . ?
Zn2 Zn4 O13 C38 167.1(3) . . . . ?
K1 Zn4 O13 C38 -102.8(3) . . . . ?
O1 Zn1 O14 Zn2 27.81(18) . . . . ?
N2 Zn1 O14 Zn2 -158.16(14) . . . . ?
O5 Zn1 O14 Zn2 109.50(16) . . . . ?
N1 Zn1 O14 Zn2 -60.94(17) . . . . ?
Zn3 Zn1 O14 Zn2 65.04(15) . . . . ?
K1 Zn1 O14 Zn2 111.25(17) . . . . ?
O1 Zn1 O14 K1 -83.43(9) . . . . ?
N2 Zn1 O14 K1 90.59(15) . . . . ?
O5 Zn1 O14 K1 -1.75(9) . . . . ?
N1 Zn1 O14 K1 -172.19(9) . . . . ?
Zn3 Zn1 O14 K1 -46.21(6) . . . . ?
O12 Zn2 O14 Zn1 -37.54(19) . . . . ?
N3 Zn2 O14 Zn1 152.47(15) . . . . ?
O9 Zn2 O14 Zn1 -118.93(16) . . . . ?
N4 Zn2 O14 Zn1 54.54(18) . . . . ?
Zn4 Zn2 O14 Zn1 -76.77(15) . . . . ?
K1 Zn2 O14 Zn1 -110.11(17) . . . . ?
O12 Zn2 O14 K1 72.57(11) . . . . ?
N3 Zn2 O14 K1 -97.43(11) . . . . ?
O9 Zn2 O14 K1 -8.82(9) . . . . ?
N4 Zn2 O14 K1 164.65(9) . . . . ?
Zn4 Zn2 O14 K1 33.33(7) . . . . ?
O22 K1 O14 Zn1 -120.5(3) . . . . ?
O21 K1 O14 Zn1 -113.4(2) . . . . ?
O8 K1 O14 Zn1 144.42(9) . . . . ?
O7 K1 O14 Zn1 76.3(2) . . . . ?
O5 K1 O14 Zn1 1.49(8) . . . . ?
O15 K1 O14 Zn1 73.37(9) . . . . ?
O6 K1 O14 Zn1 6.67(12) . . . . ?
O20 K1 O14 Zn1 -116.38(12) . . . . ?
O9 K1 O14 Zn1 141.13(11) . . . . ?
C22 K1 O14 Zn1 158.82(9) . . . . ?
C23 K1 O14 Zn1 157.37(11) . . . . ?
O22 K1 O14 Zn2 105.8(3) . . . . ?
O21 K1 O14 Zn2 112.9(2) . . . . ?
O8 K1 O14 Zn2 10.70(11) . . . . ?
O7 K1 O14 Zn2 -57.4(2) . . . . ?
O5 K1 O14 Zn2 -132.23(11) . . . . ?
O15 K1 O14 Zn2 -60.34(9) . . . . ?
O6 K1 O14 Zn2 -127.05(9) . . . . ?
O20 K1 O14 Zn2 109.90(12) . . . . ?
O9 K1 O14 Zn2 7.41(7) . . . . ?
C22 K1 O14 Zn2 25.10(10) . . . . ?
C23 K1 O14 Zn2 23.66(9) . . . . ?
O16 Zn3 O15 Zn4 148.19(16) . . . . ?
O1 Zn3 O15 Zn4 -22.1(2) . . . . ?
O5 Zn3 O15 Zn4 -104.28(17) . . . . ?
O2 Zn3 O15 Zn4 53.21(18) . . . . ?
Zn1 Zn3 O15 Zn4 -61.35(18) . . . . ?
K1 Zn3 O15 Zn4 -108.55(19) . . . . ?
O16 Zn3 O15 K1 -103.26(10) . . . . ?
O1 Zn3 O15 K1 86.43(10) . . . . ?
O5 Zn3 O15 K1 4.27(9) . . . . ?
O2 Zn3 O15 K1 161.76(8) . . . . ?
Zn1 Zn3 O15 K1 47.20(7) . . . . ?
O18 Zn4 O15 Zn3 -156.14(15) . . . . ?
O12 Zn4 O15 Zn3 10.7(2) . . . . ?
O9 Zn4 O15 Zn3 92.90(18) . . . . ?
O13 Zn4 O15 Zn3 -63.11(18) . . . . ?
Zn2 Zn4 O15 Zn3 50.27(17) . . . . ?
K1 Zn4 O15 Zn3 107.93(19) . . . . ?
O18 Zn4 O15 K1 95.93(12) . . . . ?
O12 Zn4 O15 K1 -97.26(9) . . . . ?
O9 Zn4 O15 K1 -15.03(10) . . . . ?
O13 Zn4 O15 K1 -171.05(8) . . . . ?
Zn2 Zn4 O15 K1 -57.66(7) . . . . ?
O22 K1 O15 Zn3 145.6(8) . . . . ?
O21 K1 O15 Zn3 121.9(2) . . . . ?
O8 K1 O15 Zn3 177.90(10) . . . . ?
O7 K1 O15 Zn3 115.87(9) . . . . ?
O5 K1 O15 Zn3 -3.48(7) . . . . ?
O6 K1 O15 Zn3 54.74(8) . . . . ?
O20 K1 O15 Zn3 -76.55(14) . . . . ?
O9 K1 O15 Zn3 -124.96(10) . . . . ?
O14 K1 O15 Zn3 -65.10(8) . . . . ?
C22 K1 O15 Zn3 -162.77(9) . . . . ?
C23 K1 O15 Zn3 -140.01(10) . . . . ?
O22 K1 O15 Zn4 -77.8(8) . . . . ?
O21 K1 O15 Zn4 -101.5(2) . . . . ?
O8 K1 O15 Zn4 -45.49(9) . . . . ?
O7 K1 O15 Zn4 -107.52(9) . . . . ?
O5 K1 O15 Zn4 133.13(10) . . . . ?
O6 K1 O15 Zn4 -168.66(10) . . . . ?
O20 K1 O15 Zn4 60.06(15) . . . . ?
O9 K1 O15 Zn4 11.64(7) . . . . ?
O14 K1 O15 Zn4 71.51(9) . . . . ?
C22 K1 O15 Zn4 -26.16(9) . . . . ?
C23 K1 O15 Zn4 -3.40(9) . . . . ?
O15 Zn3 O16 C39 -17.5(3) . . . . ?
O1 Zn3 O16 C39 152.5(2) . . . . ?
O5 Zn3 O16 C39 -127.1(2) . . . . ?
O2 Zn3 O16 C39 82.2(2) . . . . ?
Zn1 Zn3 O16 C39 -162.3(2) . . . . ?
K1 Zn3 O16 C39 -76.8(2) . . . . ?
Zn3 O16 C39 O17 -3.9(5) . . . . ?
Zn3 O16 C39 C40 175.5(3) . . . . ?
O15 Zn4 O18 C41 19.1(3) . . . . ?
O12 Zn4 O18 C41 -144.8(2) . . . . ?
O9 Zn4 O18 C41 131.0(3) . . . . ?
O13 Zn4 O18 C41 -83.7(3) . . . . ?
Zn2 Zn4 O18 C41 165.4(2) . . . . ?
K1 Zn4 O18 C41 77.9(3) . . . . ?
Zn4 O18 C41 O19 4.3(5) . . . . ?
Zn4 O18 C41 C42 -177.1(3) . . . . ?
O22 K1 O20 C43 68.1(5) . . . . ?
O21 K1 O20 C43 74.0(3) . . . . ?
O8 K1 O20 C43 -2.8(3) . . . . ?
O7 K1 O20 C43 65.2(4) . . . . ?
O5 K1 O20 C43 -158.1(3) . . . . ?
O15 K1 O20 C43 -94.4(3) . . . . ?
O6 K1 O20 C43 156.5(3) . . . . ?
O9 K1 O20 C43 -50.8(3) . . . . ?
O14 K1 O20 C43 -108.0(3) . . . . ?
C22 K1 O20 C43 -9.3(3) . . . . ?
C23 K1 O20 C43 -29.6(3) . . . . ?
O22 K1 O21 C44 -17.6(13) . . . . ?
O8 K1 O21 C44 78.1(12) . . . . ?
O7 K1 O21 C44 140.1(12) . . . . ?
O5 K1 O21 C44 -122.4(11) . . . . ?
O15 K1 O21 C44 133.2(11) . . . . ?
O6 K1 O21 C44 -164.5(12) . . . . ?
O20 K1 O21 C44 -33.8(12) . . . . ?
O9 K1 O21 C44 42.0(12) . . . . ?
O14 K1 O21 C44 -36.2(12) . . . . ?
C22 K1 O21 C44 56.7(12) . . . . ?
C23 K1 O21 C44 42.4(12) . . . . ?
O21 K1 O22 C45 -111(4) . . . . ?
O8 K1 O22 C45 168(4) . . . . ?
O7 K1 O22 C45 -130(4) . . . . ?
O5 K1 O22 C45 -20(4) . . . . ?
O15 K1 O22 C45 -160(4) . . . . ?
O6 K1 O22 C45 -76(4) . . . . ?
O20 K1 O22 C45 51(4) . . . . ?
O9 K1 O22 C45 120(4) . . . . ?
O14 K1 O22 C45 55(4) . . . . ?
C22 K1 O22 C45 147(4) . . . . ?
C23 K1 O22 C45 127(4) . . . . ?
